data_4135328
loop_
_publ_author_name
'Kim, Jinwoo'
'Kim, Dongwook'
'Chang, Sukbok'

_publ_section_title
;
 Merging Two Functions in a Single Rh Catalyst System: Bimodular Conjugate
 for Light-Induced Oxidative Coupling
;
_journal_name_full 'Journal of the American Chemical Society'
_journal_paper_doi 10.1021/jacs.0c09982
_journal_year 2020
_chemical_formula_sum 'C44 H43 F18 N Rh Sb3'
_chemical_formula_weight 1395.95
_space_group_crystal_system monoclinic
_space_group_IT_number 13
_space_group_name_Hall '-P 2yc'
_space_group_name_H-M_alt 'P 1 2/c 1'
_atom_sites_solution_hydrogens geom
_audit_creation_method SHELXL-2018/3
_cell_angle_alpha 90
_cell_angle_beta 108.36(3)
_cell_angle_gamma 90
_cell_formula_units_Z 8
_cell_length_a 36.655(7)
_cell_length_b 9.3680(19)
_cell_length_c 32.952(7)
_cell_measurement_reflns_used 105077
_cell_measurement_temperature 253(2)
_cell_measurement_theta_max 34.001
_cell_measurement_theta_min 0.487
_cell_volume 10739(4)
_computing_cell_refinement HKL3000sm
_computing_data_collection 'PAL BL2D-SMDC Program'
_computing_data_reduction HKL3000sm
_computing_structure_refinement SHELXL
_computing_structure_solution SHELXS
_diffrn_ambient_temperature 253(2)
_diffrn_measured_fraction_theta_full 0.973
_diffrn_measured_fraction_theta_max 0.973
_diffrn_measurement_device_type 'Rayonix MX225HS CCD area detector'
_diffrn_measurement_method 'omega scan'
_diffrn_radiation_type synchrotron
_diffrn_radiation_wavelength 0.850
_diffrn_reflns_av_R_equivalents 0.0895
_diffrn_reflns_av_unetI/netI 0.0877
_diffrn_reflns_Laue_measured_fraction_full 0.973
_diffrn_reflns_Laue_measured_fraction_max 0.973
_diffrn_reflns_limit_h_max 42
_diffrn_reflns_limit_h_min -42
_diffrn_reflns_limit_k_max 10
_diffrn_reflns_limit_k_min -10
_diffrn_reflns_limit_l_max 38
_diffrn_reflns_limit_l_min -38
_diffrn_reflns_number 60520
_diffrn_reflns_point_group_measured_fraction_full 0.973
_diffrn_reflns_point_group_measured_fraction_max 0.973
_diffrn_reflns_theta_full 29.498
_diffrn_reflns_theta_max 29.498
_diffrn_reflns_theta_min 1.493
_diffrn_source 'PLSII 2D bending magnet'
_exptl_absorpt_coefficient_mu 3.015
_exptl_absorpt_correction_T_max 1.000
_exptl_absorpt_correction_T_min 0.853
_exptl_absorpt_correction_type empirical
_exptl_absorpt_process_details 'HKL3000sm Scalepack'
_exptl_crystal_colour yellow
_exptl_crystal_density_diffrn 1.727
_exptl_crystal_description needle
_exptl_crystal_F_000 5392
_exptl_crystal_size_max 0.021
_exptl_crystal_size_mid 0.019
_exptl_crystal_size_min 0.014
_refine_diff_density_max 1.172
_refine_diff_density_min -1.745
_refine_diff_density_rms 0.174
_refine_ls_extinction_method none
_refine_ls_goodness_of_fit_ref 1.071
_refine_ls_hydrogen_treatment constr
_refine_ls_matrix_type full
_refine_ls_number_parameters 1327
_refine_ls_number_reflns 17020
_refine_ls_number_restraints 2771
_refine_ls_restrained_S_all 1.088
_refine_ls_R_factor_all 0.2163
_refine_ls_R_factor_gt 0.1155
_refine_ls_shift/su_max 0.001
_refine_ls_shift/su_mean 0.000
_refine_ls_structure_factor_coef Fsqd
_refine_ls_weighting_details 'w=1/[\s^2^(Fo^2^)+(0.2000P)^2^] where P=(Fo^2^+2Fc^2^)/3'
_refine_ls_weighting_scheme calc
_refine_ls_wR_factor_gt 0.3295
_refine_ls_wR_factor_ref 0.3865
_reflns_Friedel_coverage 0.000
_reflns_number_gt 5870
_reflns_number_total 17020
_reflns_threshold_expression 'I > 2\s(I)'
_cod_data_source_file ja0c09982_si_004.cif
_cod_data_source_block P20012_013_sq
_cod_original_sg_symbol_H-M 'P 2/c'
_cod_database_code 4135328
_shelx_shelxl_version_number 2018/3
_shelx_space_group_comment
;
The symmetry employed for this shelxl refinement is uniquely defined
by the following loop, which should always be used as a source of
symmetry information in preference to the above space-group names.
They are only intended as comments.
;
_shelx_estimated_absorpt_t_min 0.939
_shelx_estimated_absorpt_t_max 0.959

loop_
_space_group_symop_operation_xyz
'x, y, z'
'-x, y, -z+1/2'
'-x, -y, -z'
'x, -y, z-1/2'

loop_
_atom_site_label
_atom_site_type_symbol
_atom_site_fract_x
_atom_site_fract_y
_atom_site_fract_z
_atom_site_U_iso_or_equiv
_atom_site_adp_type
_atom_site_occupancy
_atom_site_site_symmetry_order
_atom_site_calc_flag
_atom_site_refinement_flags_posn
_atom_site_refinement_flags_adp
_atom_site_refinement_flags_occupancy
_atom_site_disorder_assembly
_atom_site_disorder_group
Rh1A Rh 0.94972(4) 0.6810(2) 0.39023(5) 0.1260(6) Uani 1 1 d . U . . .
C2A C 0.9185(4) 0.5528(11) 0.3336(4) 0.114(5) Uani 1 1 d DG U . . .
C3A C 0.9533(3) 0.6011(15) 0.3278(4) 0.124(6) Uani 1 1 d DG U . . .
C4A C 0.9531(3) 0.7527(15) 0.3283(4) 0.120(6) Uani 1 1 d DG U . . .
C5A C 0.9182(4) 0.7981(11) 0.3343(4) 0.117(6) Uani 1 1 d DG U . . .
C6A C 0.8968(3) 0.6745(16) 0.3376(4) 0.114(6) Uani 1 1 d G U . . .
C7A C 0.9085(6) 0.3937(14) 0.3271(7) 0.144(7) Uani 1 1 d D U . . .
H7AA H 0.884147 0.376221 0.332020 0.216 Uiso 1 1 calc R U . . .
H7AB H 0.906520 0.366418 0.298085 0.216 Uiso 1 1 calc R U . . .
H7AC H 0.928487 0.337826 0.347095 0.216 Uiso 1 1 calc R U . . .
C8A C 0.9884(5) 0.516(2) 0.3255(6) 0.142(7) Uani 1 1 d D U . . .
H8AA H 1.007532 0.580914 0.321402 0.213 Uiso 1 1 calc R U . . .
H8AB H 0.999332 0.463399 0.351990 0.213 Uiso 1 1 calc R U . . .
H8AC H 0.980588 0.449385 0.301796 0.213 Uiso 1 1 calc R U . . .
C9A C 0.9841(6) 0.851(2) 0.3205(7) 0.161(9) Uani 1 1 d D U . . .
H9AA H 0.977215 0.949686 0.322508 0.242 Uiso 1 1 calc R U . . .
H9AB H 1.008742 0.831163 0.341770 0.242 Uiso 1 1 calc R U . . .
H9AC H 0.985949 0.832470 0.292172 0.242 Uiso 1 1 calc R U . . .
C10A C 0.9059(5) 0.9556(14) 0.3337(5) 0.124(6) Uani 1 1 d D U . . .
H10A H 0.926409 1.016686 0.331213 0.186 Uiso 1 1 calc R U . . .
H10B H 0.882931 0.971784 0.309595 0.186 Uiso 1 1 calc R U . . .
H10C H 0.900497 0.977603 0.360067 0.186 Uiso 1 1 calc R U . . .
C11A C 0.8569(2) 0.6736(13) 0.3393(4) 0.098(5) Uani 1 1 d G U . . .
C12A C 0.8469(3) 0.6025(12) 0.3713(3) 0.106(5) Uani 1 1 d G U . . .
H12A H 0.865907 0.555685 0.393301 0.127 Uiso 1 1 calc R U . . .
C13A C 0.8089(3) 0.6008(13) 0.3709(3) 0.116(6) Uani 1 1 d G U . . .
H13A H 0.802133 0.552810 0.392536 0.139 Uiso 1 1 calc R U . . .
C14A C 0.7808(2) 0.6701(14) 0.3384(4) 0.117(6) Uani 1 1 d G U . . .
C15A C 0.7908(3) 0.7411(13) 0.3064(3) 0.108(5) Uani 1 1 d G U . . .
H15A H 0.771773 0.787987 0.284423 0.130 Uiso 1 1 calc R U . . .
C16A C 0.8288(3) 0.7428(13) 0.3068(3) 0.121(6) Uani 1 1 d G U . . .
H16A H 0.835547 0.790865 0.285187 0.145 Uiso 1 1 calc R U . . .
N17A N 0.7408(4) 0.6742(17) 0.3392(4) 0.114(4) Uani 1 1 d . U . . .
C18A C 0.7294(4) 0.8011(13) 0.3539(4) 0.104(5) Uani 1 1 d G U . . .
C19A C 0.7542(3) 0.9159(16) 0.3680(4) 0.126(6) Uani 1 1 d G U . . .
H19A H 0.780012 0.908761 0.368781 0.151 Uiso 1 1 calc R U . . .
C20A C 0.7409(4) 1.0412(13) 0.3811(3) 0.118(6) Uani 1 1 d G U . . .
H20A H 0.757684 1.118792 0.390601 0.141 Uiso 1 1 calc R U . . .
C21A C 0.7028(4) 1.0517(13) 0.3800(4) 0.145(7) Uani 1 1 d G U . . .
H21A H 0.693780 1.136472 0.388768 0.174 Uiso 1 1 calc R U . . .
C22A C 0.6780(3) 0.9370(17) 0.3659(4) 0.137(7) Uani 1 1 d G U . . .
H22A H 0.652202 0.944119 0.365113 0.164 Uiso 1 1 calc R U . . .
C23A C 0.6913(4) 0.8117(14) 0.3528(4) 0.136(7) Uani 1 1 d G U . . .
C24A C 0.6665(5) 0.684(2) 0.3408(5) 0.110(5) Uani 1 1 d . U . . .
C25A C 0.6818(4) 0.5593(13) 0.3297(4) 0.108(5) Uani 1 1 d G U . . .
C26A C 0.6589(3) 0.4383(17) 0.3188(4) 0.126(6) Uani 1 1 d G U . . .
H26A H 0.633710 0.439403 0.320377 0.151 Uiso 1 1 calc R U . . .
C27A C 0.6731(4) 0.3156(13) 0.3054(4) 0.153(8) Uani 1 1 d G U . . .
H27A H 0.657605 0.233699 0.298033 0.183 Uiso 1 1 calc R U . . .
C28A C 0.7103(4) 0.3139(13) 0.3031(4) 0.125(6) Uani 1 1 d G U . . .
H28A H 0.719948 0.230912 0.294054 0.150 Uiso 1 1 calc R U . . .
C29A C 0.7332(3) 0.4350(16) 0.3140(4) 0.139(7) Uani 1 1 d G U . . .
H29A H 0.758399 0.433828 0.312419 0.167 Uiso 1 1 calc R U . . .
C30A C 0.7190(3) 0.5577(13) 0.3274(4) 0.103(5) Uani 1 1 d G U . . .
C31A C 0.6255(3) 0.6963(15) 0.3418(5) 0.130(6) Uani 1 1 d G U . . .
C32A C 0.6164(4) 0.6576(15) 0.3781(4) 0.119(6) Uani 1 1 d DG U . . .
C33A C 0.5781(4) 0.6446(15) 0.3764(4) 0.131(6) Uani 1 1 d G U . . .
H33A H 0.571976 0.618417 0.400969 0.157 Uiso 1 1 calc R U . . .
C34A C 0.5490(3) 0.6705(17) 0.3382(6) 0.196(11) Uani 1 1 d DG U . . .
C35A C 0.5582(4) 0.7092(18) 0.3019(4) 0.169(9) Uani 1 1 d G U . . .
H35A H 0.538459 0.726680 0.276090 0.203 Uiso 1 1 calc R U . . .
C36A C 0.5964(5) 0.7221(16) 0.3037(4) 0.139(7) Uani 1 1 d DG U . . .
C37A C 0.6437(7) 0.618(3) 0.4223(6) 0.227(12) Uani 1 1 d D U . . .
H37A H 0.670098 0.628360 0.422389 0.340 Uiso 1 1 calc R U . . .
H37B H 0.639264 0.681053 0.443627 0.340 Uiso 1 1 calc R U . . .
H37C H 0.639185 0.520128 0.428845 0.340 Uiso 1 1 calc R U . . .
C38A C 0.5060(5) 0.656(4) 0.3348(11) 0.255(15) Uani 1 1 d D U . . .
H38A H 0.503912 0.628760 0.362320 0.383 Uiso 1 1 calc R U . . .
H38B H 0.493211 0.746920 0.326094 0.383 Uiso 1 1 calc R U . . .
H38C H 0.494074 0.583862 0.313707 0.383 Uiso 1 1 calc R U . . .
C39A C 0.6038(7) 0.776(3) 0.2632(5) 0.183(9) Uani 1 1 d D U . . .
H39A H 0.631248 0.781179 0.267969 0.274 Uiso 1 1 calc R U . . .
H39B H 0.592108 0.711590 0.239703 0.274 Uiso 1 1 calc R U . . .
H39C H 0.592650 0.870663 0.256181 0.274 Uiso 1 1 calc R U . . .
C40A C 0.9950(5) 0.7944(17) 0.4441(4) 0.135(7) Uani 1 1 d G U . . .
H40A H 1.009776 0.874358 0.437276 0.162 Uiso 1 1 calc R U . . .
C41A C 0.9600(5) 0.8214(14) 0.4506(4) 0.205(12) Uani 1 1 d G U . . .
H41A H 0.949882 0.920153 0.447688 0.246 Uiso 1 1 calc R U . . .
C42A C 0.9362(3) 0.709(2) 0.4533(4) 0.136(7) Uani 1 1 d G U . . .
H42A H 0.909469 0.728566 0.452535 0.164 Uiso 1 1 calc R U . . .
C43A C 0.9474(4) 0.5690(17) 0.4493(4) 0.165(8) Uani 1 1 d G U . . .
H43A H 0.928849 0.490123 0.446976 0.198 Uiso 1 1 calc R U . . .
C44A C 0.9824(5) 0.5419(14) 0.4427(4) 0.142(7) Uani 1 1 d G U . . .
H44A H 0.988890 0.443514 0.436533 0.171 Uiso 1 1 calc R U . . .
C45A C 1.0062(4) 0.655(2) 0.4401(4) 0.164(9) Uani 1 1 d DG U . . .
C46A C 1.0463(5) 0.632(3) 0.4340(9) 0.228(13) Uani 1 1 d D U . . .
H46A H 1.058177 0.723384 0.432954 0.342 Uiso 1 1 calc R U . . .
H46B H 1.062526 0.576270 0.457725 0.342 Uiso 1 1 calc R U . . .
H46C H 1.043091 0.580555 0.407462 0.342 Uiso 1 1 calc R U . . .
Rh1C Rh 0.81891(4) 0.87759(16) 0.57834(5) 0.1085(5) Uani 1 1 d . U . . .
C2C C 0.7753(3) 0.8039(12) 0.5208(3) 0.101(5) Uani 1 1 d DG U . . .
C3C C 0.8123(4) 0.7602(15) 0.5204(4) 0.122(6) Uani 1 1 d DG U . . .
C4C C 0.8284(3) 0.6709(14) 0.5564(4) 0.119(6) Uani 1 1 d DG U . . .
C5C C 0.8014(4) 0.6594(13) 0.5791(3) 0.110(5) Uani 1 1 d DG U . . .
C6C C 0.7686(3) 0.7416(14) 0.5570(4) 0.104(5) Uani 1 1 d G U . . .
C7C C 0.7477(5) 0.8924(18) 0.4855(5) 0.136(7) Uani 1 1 d D U . . .
H7CA H 0.760253 0.920692 0.464864 0.205 Uiso 1 1 calc R U . . .
H7CB H 0.725062 0.835978 0.471253 0.205 Uiso 1 1 calc R U . . .
H7CC H 0.740084 0.976913 0.497820 0.205 Uiso 1 1 calc R U . . .
C8C C 0.8333(5) 0.796(2) 0.4870(5) 0.138(7) Uani 1 1 d D U . . .
H8CA H 0.817239 0.857996 0.465178 0.206 Uiso 1 1 calc R U . . .
H8CB H 0.857499 0.842662 0.501307 0.206 Uiso 1 1 calc R U . . .
H8CC H 0.838127 0.707840 0.473944 0.206 Uiso 1 1 calc R U . . .
C9C C 0.8672(4) 0.591(2) 0.5708(7) 0.149(7) Uani 1 1 d D U . . .
H9CA H 0.881528 0.612218 0.551323 0.224 Uiso 1 1 calc R U . . .
H9CB H 0.881919 0.620543 0.599470 0.224 Uiso 1 1 calc R U . . .
H9CC H 0.862518 0.488676 0.570632 0.224 Uiso 1 1 calc R U . . .
C10C C 0.8056(5) 0.5727(19) 0.6204(4) 0.122(6) Uani 1 1 d D U . . .
H10D H 0.782610 0.584454 0.628689 0.183 Uiso 1 1 calc R U . . .
H10E H 0.809028 0.472493 0.615148 0.183 Uiso 1 1 calc R U . . .
H10F H 0.827719 0.606955 0.643145 0.183 Uiso 1 1 calc R U . . .
C11C C 0.7334(3) 0.7441(14) 0.5685(4) 0.096(5) Uani 1 1 d G U . . .
C12C C 0.7172(3) 0.8712(11) 0.5763(4) 0.130(6) Uani 1 1 d G U . . .
H12C H 0.730387 0.957827 0.577218 0.156 Uiso 1 1 calc R U . . .
C13C C 0.6815(4) 0.8703(12) 0.5827(4) 0.137(7) Uani 1 1 d G U . . .
H13C H 0.670539 0.956298 0.587986 0.165 Uiso 1 1 calc R U . . .
C14C C 0.6620(3) 0.7423(16) 0.5814(4) 0.119(6) Uani 1 1 d DG U . . .
C15C C 0.6782(3) 0.6152(12) 0.5736(4) 0.113(5) Uani 1 1 d G U . . .
H15C H 0.664987 0.528563 0.572709 0.136 Uiso 1 1 calc R U . . .
C16C C 0.7139(3) 0.6161(12) 0.5672(4) 0.120(6) Uani 1 1 d G U . . .
H16C H 0.724835 0.530088 0.561940 0.144 Uiso 1 1 calc R U . . .
N17C N 0.6227(3) 0.7409(15) 0.5823(4) 0.112(4) Uani 1 1 d D U . . .
C18C C 0.5928(3) 0.7819(13) 0.5479(3) 0.099(5) Uani 1 1 d DG U . . .
C19C C 0.5994(3) 0.8149(13) 0.5096(4) 0.107(5) Uani 1 1 d G U . . .
H19C H 0.624372 0.809054 0.507672 0.128 Uiso 1 1 calc R U . . .
C20C C 0.5690(4) 0.8567(13) 0.4743(3) 0.134(7) Uani 1 1 d G U . . .
H20C H 0.573441 0.878974 0.448435 0.161 Uiso 1 1 calc R U . . .
C21C C 0.5320(3) 0.8654(13) 0.4772(4) 0.125(6) Uani 1 1 d G U . . .
H21C H 0.511495 0.893573 0.453286 0.150 Uiso 1 1 calc R U . . .
C22C C 0.5255(3) 0.8324(14) 0.5154(4) 0.136(7) Uani 1 1 d G U . . .
H22C H 0.500477 0.838250 0.517374 0.163 Uiso 1 1 calc R U . . .
C23C C 0.5559(4) 0.7906(13) 0.5508(3) 0.110(5) Uani 1 1 d G U . . .
C24C C 0.5497(5) 0.7554(19) 0.5904(6) 0.105(5) Uani 1 1 d . U . . .
C25C C 0.5806(4) 0.7025(16) 0.6245(4) 0.136(7) Uani 1 1 d G U . . .
C26C C 0.5745(4) 0.6480(16) 0.6611(5) 0.144(7) Uani 1 1 d G U . . .
H26C H 0.549578 0.646655 0.663374 0.173 Uiso 1 1 calc R U . . .
C27C C 0.6053(5) 0.5954(17) 0.6942(4) 0.185(10) Uani 1 1 d G U . . .
H27C H 0.601160 0.558556 0.718954 0.223 Uiso 1 1 calc R U . . .
C28C C 0.6421(4) 0.5974(17) 0.6908(4) 0.193(10) Uani 1 1 d G U . . .
H28C H 0.662907 0.561844 0.713215 0.232 Uiso 1 1 calc R U . . .
C29C C 0.6482(3) 0.6519(16) 0.6542(5) 0.140(7) Uani 1 1 d G U . . .
H29C H 0.673070 0.653228 0.651894 0.168 Uiso 1 1 calc R U . . .
C30C C 0.6174(4) 0.7045(16) 0.6211(4) 0.131(7) Uani 1 1 d DG U . . .
C31C C 0.5101(3) 0.7654(17) 0.5933(4) 0.120(6) Uani 1 1 d G U . . .
C32C C 0.5027(4) 0.8817(14) 0.6157(4) 0.148(7) Uani 1 1 d DG U . . .
C33C C 0.4658(5) 0.9043(14) 0.6176(5) 0.176(9) Uani 1 1 d G U . . .
H33C H 0.460830 0.982942 0.632793 0.211 Uiso 1 1 calc R U . . .
C34C C 0.4364(3) 0.8107(18) 0.5972(5) 0.156(8) Uani 1 1 d DG U . . .
C35C C 0.4438(4) 0.6944(16) 0.5748(5) 0.149(7) Uani 1 1 d G U . . .
H35C H 0.423847 0.631092 0.560937 0.178 Uiso 1 1 calc R U . . .
C36C C 0.4807(4) 0.6718(13) 0.5728(4) 0.131(6) Uani 1 1 d DG U . . .
C37C C 0.5322(6) 0.998(2) 0.6374(7) 0.164(8) Uani 1 1 d D U . . .
H37D H 0.519455 1.072730 0.648131 0.246 Uiso 1 1 calc R U . . .
H37E H 0.543300 1.037501 0.616777 0.246 Uiso 1 1 calc R U . . .
H37F H 0.552357 0.955937 0.660958 0.246 Uiso 1 1 calc R U . . .
C38C C 0.3976(6) 0.844(3) 0.6049(10) 0.220(12) Uani 1 1 d D U . . .
H38D H 0.400158 0.931565 0.621446 0.330 Uiso 1 1 calc R U . . .
H38E H 0.377689 0.856386 0.577640 0.330 Uiso 1 1 calc R U . . .
H38F H 0.390856 0.766240 0.620473 0.330 Uiso 1 1 calc R U . . .
C39C C 0.4864(6) 0.546(2) 0.5456(6) 0.165(8) Uani 1 1 d D U . . .
H39D H 0.513166 0.541211 0.546767 0.247 Uiso 1 1 calc R U . . .
H39E H 0.479345 0.457614 0.556618 0.247 Uiso 1 1 calc R U . . .
H39F H 0.470360 0.559002 0.516189 0.247 Uiso 1 1 calc R U . . .
C40C C 0.8134(4) 1.0323(17) 0.6298(5) 0.168(8) Uani 1 1 d G U . . .
H40C H 0.792056 1.020628 0.641850 0.201 Uiso 1 1 calc R U . . .
C41C C 0.8076(3) 1.1111(14) 0.5925(5) 0.126(6) Uani 1 1 d G U . . .
H41C H 0.782140 1.154063 0.578252 0.151 Uiso 1 1 calc R U . . .
C42C C 0.8352(5) 1.1097(14) 0.5716(4) 0.134(7) Uani 1 1 d G U . . .
H42C H 0.829197 1.152706 0.542820 0.161 Uiso 1 1 calc R U . . .
C43C C 0.8685(4) 1.0295(17) 0.5880(5) 0.145(7) Uani 1 1 d G U . . .
H43C H 0.886301 1.017731 0.570987 0.174 Uiso 1 1 calc R U . . .
C44C C 0.8743(4) 0.9507(15) 0.6252(5) 0.139(7) Uani 1 1 d G U . . .
H44C H 0.896295 0.883981 0.634696 0.167 Uiso 1 1 calc R U . . .
C45C C 0.8467(5) 0.9521(15) 0.6461(4) 0.154(8) Uani 1 1 d DG U . . .
C46C C 0.8581(16) 0.873(6) 0.6896(10) 0.42(3) Uani 1 1 d D U . . .
H46D H 0.837177 0.879865 0.701699 0.634 Uiso 1 1 calc R U . . .
H46E H 0.863153 0.773628 0.685373 0.634 Uiso 1 1 calc R U . . .
H46F H 0.880957 0.916723 0.709003 0.634 Uiso 1 1 calc R U . . .
Sb1E Sb 0.90387(4) 0.67330(16) 0.19914(4) 0.1154(5) Uani 1 1 d D U . . .
F2E F 0.9537(2) 0.6543(12) 0.2313(3) 0.145(4) Uani 1 1 d D U . . .
F3E F 0.8893(4) 0.5851(17) 0.2393(4) 0.229(7) Uani 1 1 d D U . . .
F4E F 0.8543(2) 0.6973(11) 0.1659(3) 0.140(4) Uani 1 1 d D U . . .
F5E F 0.9174(4) 0.7693(16) 0.1593(4) 0.225(7) Uani 1 1 d D U . . .
F6E F 0.9011(4) 0.8396(12) 0.2256(4) 0.219(7) Uani 1 1 d D U . . .
F7E F 0.9042(4) 0.5044(10) 0.1758(4) 0.208(6) Uani 1 1 d D U . . .
Sb1F Sb 0.75249(5) 0.39110(17) 0.46867(5) 0.1408(6) Uani 1 1 d D U . . .
F2F F 0.7701(4) 0.2086(11) 0.4715(5) 0.205(6) Uani 1 1 d D U . . .
F3F F 0.7084(4) 0.3267(19) 0.4721(6) 0.267(8) Uani 1 1 d D U . . .
F4F F 0.7348(4) 0.5671(13) 0.4673(5) 0.232(7) Uani 1 1 d D U . . .
F5F F 0.8007(3) 0.4544(16) 0.4739(6) 0.241(7) Uani 1 1 d D U . . .
F6F F 0.7709(4) 0.3951(14) 0.5267(3) 0.193(5) Uani 1 1 d D U . . .
F7F F 0.7404(6) 0.392(2) 0.4150(4) 0.279(9) Uani 1 1 d D U . . .
Sb1G Sb 0.60089(18) 0.2544(7) 0.5755(2) 0.183(3) Uani 0.765(18) 1 d D U P A 1
F2G F 0.5617(6) 0.170(2) 0.5353(6) 0.235(11) Uani 0.765(18) 1 d D U P A 1
F3G F 0.5918(5) 0.4214(16) 0.5499(7) 0.175(8) Uani 0.765(18) 1 d D U P A 1
F4G F 0.6392(8) 0.328(3) 0.6183(8) 0.40(2) Uani 0.765(18) 1 d D U P A 1
F5G F 0.6117(5) 0.0824(15) 0.6019(6) 0.167(7) Uani 0.765(18) 1 d D U P A 1
F6G F 0.6317(6) 0.212(2) 0.5447(7) 0.228(10) Uani 0.765(18) 1 d D U P A 1
F7G F 0.5713(7) 0.288(2) 0.6063(8) 0.251(12) Uani 0.765(18) 1 d D U P A 1
Sb1H Sb 0.8733(4) 1.1778(17) 0.4444(5) 0.142(2) Uani 0.422(9) 1 d D U P B 1
F2H F 0.8389(7) 1.248(3) 0.3965(7) 0.167(5) Uani 0.422(9) 1 d D U P B 1
F3H F 0.9114(6) 1.202(3) 0.4236(9) 0.165(5) Uani 0.422(9) 1 d D U P B 1
F4H F 0.9062(7) 1.098(3) 0.4913(7) 0.175(5) Uani 0.422(9) 1 d D U P B 1
F5H F 0.8356(7) 1.145(3) 0.4669(9) 0.162(5) Uani 0.422(9) 1 d D U P B 1
F6H F 0.8643(7) 1.000(2) 0.4201(8) 0.159(5) Uani 0.422(9) 1 d D U P B 1
F7H F 0.8801(8) 1.336(2) 0.4710(8) 0.165(5) Uani 0.422(9) 1 d D U P B 1
Sb1I Sb 0.7845(4) 1.1747(16) 0.2392(4) 0.2050(16) Uani 0.518(8) 1 d D U P C 1
F2I F 0.7957(8) 1.251(3) 0.1939(7) 0.211(3) Uani 0.518(8) 1 d D U P C 1
F3I F 0.8314(5) 1.108(3) 0.2581(8) 0.211(3) Uani 0.518(8) 1 d D U P C 1
F4I F 0.7708(7) 1.102(3) 0.2822(7) 0.208(3) Uani 0.518(8) 1 d D U P C 1
F5I F 0.7373(5) 1.250(3) 0.2198(7) 0.211(3) Uani 0.518(8) 1 d D U P C 1
F6I F 0.8007(7) 1.334(2) 0.2714(8) 0.210(3) Uani 0.518(8) 1 d D U P C 1
F7I F 0.7657(7) 1.021(2) 0.2117(7) 0.215(3) Uani 0.518(8) 1 d D U P C 1
Sb1J Sb 1.0288(7) 1.182(3) 0.4115(7) 0.257(3) Uani 0.274(11) 1 d D U P D 1
F2J F 1.0712(11) 1.174(9) 0.401(2) 0.251(7) Uani 0.274(11) 1 d D U P D 1
F3J F 1.054(2) 1.293(6) 0.4516(16) 0.247(6) Uani 0.274(11) 1 d D U P D 1
F4J F 0.9964(17) 1.195(7) 0.439(2) 0.245(6) Uani 0.274(11) 1 d D U P D 1
F5J F 1.0088(16) 1.117(6) 0.3611(12) 0.253(4) Uani 0.274(11) 1 d D U P D 1
F6J F 1.0593(19) 1.042(6) 0.429(2) 0.236(7) Uani 0.274(11) 1 d D U P D 1
F7J F 1.0062(17) 1.332(4) 0.3865(16) 0.254(4) Uani 0.274(11) 1 d D U P D 1
Sb8G Sb 0.6013(4) 0.2517(15) 0.5743(3) 0.098(5) Uani 0.235(18) 1 d D U P A 2
F9G F 0.6075(12) 0.260(4) 0.6311(6) 0.14(2) Uani 0.235(18) 1 d D U P A 2
F10G F 0.5512(5) 0.230(4) 0.5643(13) 0.129(17) Uani 0.235(18) 1 d D U P A 2
F11G F 0.5950(12) 0.243(5) 0.5188(6) 0.16(2) Uani 0.235(18) 1 d D U P A 2
F12G F 0.6515(5) 0.277(4) 0.5862(12) 0.113(16) Uani 0.235(18) 1 d D U P A 2
F13G F 0.5950(13) 0.443(2) 0.5728(15) 0.21(4) Uani 0.235(18) 1 d D U P A 2
F14G F 0.6078(11) 0.070(2) 0.5761(13) 0.14(2) Uani 0.235(18) 1 d D U P A 2
Sb8H Sb 0.8789(3) 1.1807(12) 0.4470(3) 0.1331(17) Uani 0.578(9) 1 d D U P B 2
F9H F 0.8283(4) 1.181(2) 0.4190(7) 0.177(5) Uani 0.578(9) 1 d D U P B 2
F10H F 0.8682(6) 1.159(2) 0.4956(5) 0.162(4) Uani 0.578(9) 1 d D U P B 2
F11H F 0.9291(4) 1.183(2) 0.4755(6) 0.168(5) Uani 0.578(9) 1 d D U P B 2
F12H F 0.8887(6) 1.203(2) 0.3977(5) 0.172(5) Uani 0.578(9) 1 d D U P B 2
F13H F 0.8768(6) 1.3719(15) 0.4530(7) 0.172(5) Uani 0.578(9) 1 d D U P B 2
F14H F 0.8846(6) 0.9970(16) 0.4426(7) 0.174(5) Uani 0.578(9) 1 d D U P B 2
Sb8I Sb 0.7875(4) 1.1841(17) 0.2367(4) 0.2035(17) Uani 0.482(8) 1 d D U P C 2
F9I F 0.7443(6) 1.097(3) 0.2385(9) 0.210(3) Uani 0.482(8) 1 d D U P C 2
F10I F 0.7684(7) 1.163(3) 0.1796(5) 0.208(3) Uani 0.482(8) 1 d D U P C 2
F11I F 0.8300(6) 1.262(3) 0.2288(9) 0.210(3) Uani 0.482(8) 1 d D U P C 2
F12I F 0.8059(7) 1.194(3) 0.2922(5) 0.210(3) Uani 0.482(8) 1 d D U P C 2
F13I F 0.8100(8) 1.011(2) 0.2364(8) 0.213(3) Uani 0.482(8) 1 d D U P C 2
F14I F 0.7693(8) 1.355(2) 0.2317(9) 0.215(3) Uani 0.482(8) 1 d D U P C 2
Sb8J Sb 1.0309(2) 1.1738(10) 0.4271(2) 0.254(2) Uani 0.726(11) 1 d D U P D 2
F9J F 1.0442(6) 1.0060(17) 0.4103(7) 0.224(6) Uani 0.726(11) 1 d D U P D 2
F10J F 1.0464(7) 1.261(2) 0.3858(6) 0.244(5) Uani 0.726(11) 1 d D U P D 2
F11J F 1.0235(7) 1.3527(18) 0.4443(8) 0.261(6) Uani 0.726(11) 1 d D U P D 2
F12J F 1.0100(6) 1.105(2) 0.4633(6) 0.243(6) Uani 0.726(11) 1 d D U P D 2
F13J F 0.9843(5) 1.177(2) 0.3867(6) 0.245(5) Uani 0.726(11) 1 d D U P D 2
F14J F 1.0744(5) 1.192(3) 0.4645(6) 0.252(6) Uani 0.726(11) 1 d D U P D 2

loop_
_atom_site_aniso_label
_atom_site_aniso_U_11
_atom_site_aniso_U_22
_atom_site_aniso_U_33
_atom_site_aniso_U_23
_atom_site_aniso_U_13
_atom_site_aniso_U_12
Rh1A 0.1087(11) 0.1507(17) 0.1149(11) 0.0171(10) 0.0298(8) -0.0042(10)
C2A 0.109(9) 0.115(10) 0.121(9) 0.004(8) 0.043(7) 0.006(8)
C3A 0.126(10) 0.114(10) 0.127(9) 0.008(8) 0.034(8) 0.004(8)
C4A 0.108(9) 0.123(10) 0.126(9) 0.003(8) 0.033(7) -0.002(8)
C5A 0.105(9) 0.123(10) 0.118(9) 0.005(8) 0.029(7) -0.008(8)
C6A 0.118(9) 0.106(10) 0.111(9) 0.007(8) 0.026(7) -0.005(8)
C7A 0.136(13) 0.123(14) 0.179(14) 0.028(12) 0.059(11) 0.010(11)
C8A 0.157(14) 0.134(15) 0.139(12) 0.025(11) 0.053(11) 0.017(11)
C9A 0.173(15) 0.162(17) 0.174(15) 0.004(12) 0.091(13) -0.021(12)
C10A 0.140(12) 0.108(13) 0.126(11) -0.002(10) 0.044(10) -0.009(10)
C11A 0.095(8) 0.099(9) 0.095(8) 0.010(7) 0.022(7) 0.006(7)
C12A 0.103(8) 0.110(9) 0.110(8) -0.004(7) 0.039(7) 0.003(7)
C13A 0.112(9) 0.115(10) 0.117(9) 0.007(8) 0.031(7) 0.001(7)
C14A 0.113(9) 0.123(10) 0.119(9) 0.001(8) 0.042(7) 0.008(8)
C15A 0.105(9) 0.106(9) 0.111(9) 0.011(7) 0.030(7) -0.006(7)
C16A 0.120(9) 0.116(10) 0.131(9) 0.011(8) 0.048(8) -0.005(8)
N17A 0.113(8) 0.118(9) 0.109(7) -0.006(7) 0.034(6) -0.003(7)
C18A 0.093(8) 0.102(9) 0.113(8) -0.003(7) 0.026(7) -0.003(7)
C19A 0.130(9) 0.117(10) 0.124(9) 0.010(8) 0.032(7) -0.003(8)
C20A 0.115(9) 0.123(10) 0.112(9) -0.013(8) 0.032(7) -0.008(8)
C21A 0.142(10) 0.142(11) 0.146(10) 0.008(8) 0.038(8) 0.014(9)
C22A 0.130(10) 0.125(11) 0.151(10) -0.011(8) 0.039(8) 0.011(8)
C23A 0.133(10) 0.133(11) 0.140(10) -0.006(8) 0.040(8) 0.001(8)
C24A 0.102(8) 0.112(10) 0.115(9) 0.001(8) 0.030(7) -0.002(7)
C25A 0.107(9) 0.102(9) 0.113(8) -0.005(7) 0.031(7) -0.002(8)
C26A 0.117(9) 0.121(10) 0.137(9) -0.005(8) 0.038(7) -0.013(8)
C27A 0.154(11) 0.149(12) 0.153(11) 0.018(9) 0.045(8) -0.008(9)
C28A 0.128(10) 0.121(10) 0.127(9) 0.005(8) 0.040(8) -0.001(8)
C29A 0.129(10) 0.143(11) 0.142(10) -0.011(8) 0.038(8) 0.003(9)
C30A 0.094(8) 0.095(9) 0.113(8) -0.003(7) 0.023(7) 0.000(7)
C31A 0.116(9) 0.123(10) 0.136(10) -0.016(8) 0.018(8) -0.012(8)
C32A 0.109(9) 0.120(10) 0.127(9) -0.015(8) 0.035(7) 0.001(7)
C33A 0.119(9) 0.131(11) 0.142(10) 0.002(8) 0.040(8) 0.008(8)
C34A 0.189(13) 0.198(14) 0.206(14) -0.006(9) 0.069(10) -0.002(9)
C35A 0.159(12) 0.172(12) 0.176(12) -0.012(9) 0.051(9) 0.019(9)
C36A 0.138(10) 0.139(11) 0.140(10) -0.006(8) 0.043(8) 0.002(8)
C37A 0.183(18) 0.23(2) 0.245(19) 0.015(16) 0.040(15) 0.016(15)
C38A 0.21(2) 0.29(2) 0.28(2) -0.013(17) 0.085(16) -0.002(17)
C39A 0.162(16) 0.199(18) 0.165(15) -0.024(14) 0.020(12) -0.009(14)
C40A 0.144(10) 0.149(11) 0.117(9) 0.005(8) 0.048(8) -0.004(8)
C41A 0.199(14) 0.206(15) 0.199(14) -0.004(9) 0.046(9) 0.003(10)
C42A 0.140(10) 0.149(11) 0.121(9) -0.007(8) 0.042(8) -0.009(8)
C43A 0.173(12) 0.161(12) 0.148(11) 0.019(9) 0.032(8) -0.016(9)
C44A 0.143(10) 0.139(11) 0.138(10) 0.013(8) 0.034(8) -0.004(9)
C45A 0.158(12) 0.173(13) 0.164(12) 0.009(9) 0.053(9) 0.004(9)
C46A 0.218(19) 0.24(2) 0.228(19) 0.016(16) 0.070(15) 0.025(16)
Rh1C 0.0943(10) 0.0941(12) 0.1272(11) -0.0045(8) 0.0208(8) -0.0233(7)
C2C 0.104(8) 0.087(9) 0.110(8) -0.007(7) 0.030(7) -0.006(7)
C3C 0.118(9) 0.113(10) 0.130(9) -0.001(8) 0.032(8) -0.026(8)
C4C 0.112(9) 0.124(10) 0.124(9) 0.007(8) 0.040(8) -0.009(8)
C5C 0.098(8) 0.107(10) 0.122(9) -0.003(8) 0.030(7) -0.004(7)
C6C 0.105(8) 0.094(9) 0.106(8) -0.009(7) 0.026(7) -0.001(7)
C7C 0.146(13) 0.092(12) 0.140(12) 0.026(10) 0.000(10) -0.035(10)
C8C 0.139(13) 0.131(14) 0.136(12) 0.022(11) 0.034(10) -0.033(11)
C9C 0.115(12) 0.142(15) 0.185(15) 0.043(12) 0.040(11) 0.021(11)
C10C 0.115(11) 0.122(14) 0.111(11) 0.023(10) 0.011(9) 0.004(10)
C11C 0.096(8) 0.070(8) 0.115(8) -0.006(7) 0.023(7) -0.004(7)
C12C 0.116(9) 0.128(11) 0.148(10) -0.010(8) 0.046(8) -0.006(8)
C13C 0.124(10) 0.127(11) 0.157(10) -0.011(8) 0.039(8) -0.007(8)
C14C 0.104(9) 0.121(10) 0.135(9) -0.006(8) 0.041(7) -0.004(8)
C15C 0.098(8) 0.107(10) 0.138(9) -0.014(8) 0.040(7) -0.002(7)
C16C 0.110(9) 0.109(10) 0.137(9) -0.003(8) 0.033(7) -0.011(8)
N17C 0.095(7) 0.103(8) 0.139(8) -0.026(7) 0.040(6) -0.014(6)
C18C 0.095(8) 0.085(9) 0.116(9) -0.007(7) 0.034(7) 0.009(7)
C19C 0.108(9) 0.098(9) 0.114(9) 0.000(7) 0.032(7) -0.001(7)
C20C 0.138(10) 0.118(11) 0.148(10) 0.003(8) 0.048(8) -0.006(8)
C21C 0.112(9) 0.111(10) 0.146(10) 0.007(8) 0.032(8) -0.003(8)
C22C 0.131(10) 0.131(11) 0.146(10) 0.004(8) 0.043(8) -0.001(8)
C23C 0.099(8) 0.103(9) 0.121(9) -0.003(8) 0.024(7) 0.001(7)
C24C 0.090(8) 0.096(9) 0.129(9) 0.000(8) 0.032(7) -0.004(7)
C25C 0.134(10) 0.140(11) 0.137(10) 0.001(8) 0.050(8) -0.010(8)
C26C 0.143(10) 0.152(11) 0.140(10) 0.011(8) 0.049(8) 0.006(8)
C27C 0.182(13) 0.197(13) 0.182(12) -0.005(9) 0.064(9) -0.007(9)
C28C 0.185(13) 0.192(14) 0.192(13) -0.013(9) 0.045(9) 0.008(9)
C29C 0.133(10) 0.152(11) 0.138(10) 0.008(8) 0.045(8) 0.001(8)
C30C 0.119(10) 0.140(11) 0.139(10) 0.002(8) 0.044(8) 0.006(8)
C31C 0.114(9) 0.115(10) 0.132(9) -0.019(8) 0.041(7) -0.001(8)
C32C 0.137(10) 0.153(12) 0.159(11) -0.005(9) 0.054(8) -0.006(8)
C33C 0.162(12) 0.170(13) 0.198(12) 0.010(9) 0.062(9) 0.011(9)
C34C 0.146(11) 0.164(12) 0.162(11) -0.006(9) 0.053(9) 0.011(9)
C35C 0.137(10) 0.149(11) 0.168(11) 0.019(9) 0.059(8) -0.012(8)
C36C 0.115(9) 0.133(11) 0.148(10) 0.003(8) 0.045(8) 0.010(8)
C37C 0.174(15) 0.145(16) 0.176(14) -0.012(13) 0.058(12) -0.008(13)
C38C 0.193(18) 0.22(2) 0.26(2) 0.011(16) 0.092(16) 0.020(15)
C39C 0.146(14) 0.135(15) 0.190(15) -0.025(13) 0.019(12) -0.016(12)
C40C 0.164(11) 0.163(12) 0.177(11) -0.021(9) 0.055(9) -0.035(9)
C41C 0.127(9) 0.108(10) 0.132(9) -0.007(8) 0.026(8) -0.016(8)
C42C 0.145(10) 0.113(10) 0.131(10) 0.003(8) 0.026(8) -0.020(8)
C43C 0.141(10) 0.144(11) 0.154(10) -0.029(9) 0.052(8) -0.020(8)
C44C 0.116(9) 0.132(11) 0.146(10) -0.007(8) 0.009(8) -0.009(8)
C45C 0.167(11) 0.148(12) 0.137(10) -0.002(9) 0.033(8) -0.009(9)
C46C 0.43(4) 0.42(4) 0.42(4) 0.01(2) 0.14(2) 0.02(2)
Sb1E 0.1040(9) 0.1072(12) 0.1214(10) 0.0016(8) 0.0159(7) 0.0087(7)
F2E 0.102(7) 0.166(10) 0.151(8) 0.024(7) 0.016(6) 0.027(6)
F3E 0.196(12) 0.254(15) 0.213(12) 0.037(12) 0.031(9) -0.004(11)
F4E 0.116(7) 0.117(8) 0.170(8) -0.007(7) 0.021(6) 0.003(6)
F5E 0.194(12) 0.242(14) 0.230(12) 0.092(11) 0.055(10) 0.005(10)
F6E 0.181(11) 0.221(14) 0.214(12) -0.076(10) 0.005(9) -0.002(10)
F7E 0.184(11) 0.180(13) 0.224(11) 0.002(10) 0.012(9) 0.044(9)
Sb1F 0.1542(14) 0.0922(12) 0.1656(14) -0.0181(9) 0.0354(10) -0.0171(9)
F2F 0.237(13) 0.112(10) 0.249(13) -0.036(9) 0.054(10) -0.004(9)
F3F 0.202(13) 0.280(17) 0.314(16) 0.019(13) 0.074(12) 0.009(12)
F4F 0.173(10) 0.174(12) 0.258(12) -0.047(10) -0.063(9) 0.034(9)
F5F 0.223(13) 0.155(12) 0.353(16) -0.047(12) 0.102(12) -0.027(10)
F6F 0.226(12) 0.157(11) 0.165(9) -0.036(8) 0.020(8) -0.002(9)
F7F 0.333(17) 0.259(16) 0.240(14) 0.039(12) 0.082(13) -0.024(13)
Sb1G 0.099(4) 0.114(4) 0.318(7) 0.001(4) 0.038(3) -0.011(3)
F2G 0.237(17) 0.177(16) 0.249(17) 0.004(13) 0.016(14) -0.065(13)
F3G 0.165(13) 0.117(13) 0.221(15) 0.034(11) 0.030(10) -0.019(9)
F4G 0.39(3) 0.39(3) 0.41(3) 0.000(19) 0.108(19) -0.044(19)
F5G 0.180(13) 0.132(13) 0.185(14) -0.026(11) 0.053(11) 0.022(10)
F6G 0.221(17) 0.258(19) 0.245(18) 0.036(14) 0.129(14) 0.045(13)
F7G 0.250(18) 0.239(19) 0.29(2) -0.033(14) 0.119(16) 0.057(14)
Sb1H 0.142(4) 0.121(4) 0.167(4) 0.020(3) 0.053(3) -0.018(3)
F2H 0.163(9) 0.150(9) 0.177(8) 0.024(8) 0.039(8) -0.021(8)
F3H 0.150(8) 0.157(9) 0.184(9) 0.017(8) 0.046(8) -0.008(8)
F4H 0.176(8) 0.159(8) 0.178(8) 0.020(8) 0.039(8) -0.005(8)
F5H 0.162(8) 0.145(9) 0.179(9) 0.015(8) 0.055(8) 0.001(8)
F6H 0.161(10) 0.142(9) 0.168(10) 0.013(8) 0.046(8) -0.017(8)
F7H 0.166(9) 0.154(8) 0.165(9) 0.011(8) 0.038(8) -0.001(8)
Sb1I 0.201(3) 0.230(3) 0.204(3) 0.009(2) 0.091(2) 0.037(2)
F2I 0.209(6) 0.233(6) 0.203(5) 0.017(5) 0.083(5) 0.029(5)
F3I 0.203(5) 0.230(5) 0.209(5) 0.011(5) 0.079(5) 0.034(5)
F4I 0.204(5) 0.233(6) 0.204(5) 0.012(5) 0.089(5) 0.028(5)
F5I 0.202(5) 0.232(6) 0.211(5) 0.012(5) 0.083(5) 0.033(5)
F6I 0.206(6) 0.227(6) 0.209(5) 0.004(5) 0.081(5) 0.034(5)
F7I 0.211(5) 0.233(5) 0.210(5) 0.007(5) 0.079(5) 0.028(5)
Sb1J 0.244(5) 0.248(5) 0.268(6) -0.008(5) 0.066(5) -0.013(4)
F2J 0.241(11) 0.250(13) 0.265(12) 0.002(10) 0.083(10) -0.007(10)
F3J 0.231(10) 0.236(10) 0.256(10) -0.021(9) 0.055(9) -0.017(9)
F4J 0.230(9) 0.250(9) 0.259(9) -0.005(8) 0.084(8) -0.007(8)
F5J 0.245(6) 0.249(6) 0.257(6) -0.003(5) 0.067(5) -0.008(5)
F6J 0.228(11) 0.228(10) 0.250(11) -0.004(9) 0.075(9) 0.006(9)
F7J 0.246(6) 0.247(6) 0.259(6) -0.001(5) 0.067(5) -0.006(5)
Sb8G 0.086(8) 0.062(7) 0.129(7) -0.012(5) 0.011(5) 0.003(6)
F9G 0.15(3) 0.16(3) 0.14(2) -0.004(18) 0.063(18) -0.010(18)
F10G 0.09(2) 0.14(2) 0.15(2) 0.001(18) 0.032(16) -0.014(16)
F11G 0.17(3) 0.18(3) 0.15(3) 0.017(18) 0.062(19) 0.003(18)
F12G 0.11(2) 0.09(2) 0.14(2) 0.009(16) 0.040(15) -0.048(15)
F13G 0.21(4) 0.19(4) 0.21(4) 0.01(2) 0.07(2) 0.01(2)
F14G 0.14(2) 0.11(3) 0.17(3) -0.062(18) 0.057(18) 0.021(16)
Sb8H 0.130(3) 0.117(3) 0.159(3) 0.027(2) 0.055(2) 0.001(2)
F9H 0.171(8) 0.164(9) 0.189(9) 0.012(8) 0.048(7) -0.009(7)
F10H 0.160(8) 0.152(8) 0.173(7) 0.007(7) 0.052(7) 0.004(7)
F11H 0.158(8) 0.162(9) 0.185(8) 0.006(8) 0.056(7) -0.010(7)
F12H 0.174(9) 0.155(9) 0.179(8) 0.015(7) 0.045(7) -0.004(8)
F13H 0.172(9) 0.156(9) 0.175(10) 0.013(8) 0.039(8) 0.009(7)
F14H 0.175(9) 0.155(8) 0.183(9) 0.017(7) 0.044(8) -0.001(7)
Sb8I 0.198(3) 0.230(3) 0.203(3) 0.008(2) 0.094(2) 0.035(2)
F9I 0.203(5) 0.232(5) 0.211(5) 0.014(5) 0.088(5) 0.029(5)
F10I 0.207(6) 0.231(6) 0.201(5) 0.011(5) 0.084(5) 0.028(5)
F11I 0.203(5) 0.233(6) 0.209(5) 0.010(5) 0.085(5) 0.025(5)
F12I 0.206(5) 0.232(5) 0.205(5) 0.010(5) 0.083(5) 0.029(5)
F13I 0.207(5) 0.230(6) 0.212(5) 0.008(5) 0.080(5) 0.036(5)
F14I 0.210(6) 0.231(6) 0.213(6) 0.006(5) 0.080(5) 0.031(5)
Sb8J 0.244(3) 0.245(4) 0.259(5) -0.001(4) 0.057(4) -0.011(3)
F9J 0.218(10) 0.206(9) 0.251(10) -0.008(8) 0.080(8) 0.003(9)
F10J 0.246(8) 0.247(9) 0.246(8) 0.020(8) 0.086(7) -0.020(8)
F11J 0.263(10) 0.238(9) 0.274(9) -0.037(8) 0.071(8) 0.002(8)
F12J 0.230(11) 0.271(12) 0.248(10) 0.010(10) 0.103(9) -0.029(10)
F13J 0.218(8) 0.249(9) 0.255(9) -0.004(8) 0.053(8) 0.002(8)
F14J 0.225(9) 0.245(10) 0.258(10) -0.017(9) 0.037(9) -0.037(9)

loop_
_atom_type_symbol
_atom_type_description
_atom_type_scat_dispersion_real
_atom_type_scat_dispersion_imag
_atom_type_scat_source
C C 0.0051 0.0024 'International Tables Vol C Tables 4.2.6.8 and 6.1.1.4'
H H 0.0000 0.0000 'International Tables Vol C Tables 4.2.6.8 and 6.1.1.4'
N N 0.0095 0.0049 'International Tables Vol C Tables 4.2.6.8 and 6.1.1.4'
F F 0.0254 0.0152 'International Tables Vol C Tables 4.2.6.8 and 6.1.1.4'
Rh Rh -0.7030 1.2730 'International Tables Vol C Tables 4.2.6.8 and 6.1.1.4'
Sb Sb -0.2755 2.1319 'International Tables Vol C Tables 4.2.6.8 and 6.1.1.4'

loop_
_geom_angle_atom_site_label_1
_geom_angle_atom_site_label_2
_geom_angle_atom_site_label_3
_geom_angle
_geom_angle_site_symmetry_1
_geom_angle_site_symmetry_3
_geom_angle_publ_flag
C5A Rh1A C6A 38.54(19) . . ?
C5A Rh1A C4A 38.2(2) . . ?
C6A Rh1A C4A 63.8(2) . . ?
C5A Rh1A C44A 173.7(5) . . ?
C6A Rh1A C44A 138.3(6) . . ?
C4A Rh1A C44A 137.8(6) . . ?
C5A Rh1A C2A 63.7(2) . . ?
C6A Rh1A C2A 37.90(19) . . ?
C4A Rh1A C2A 63.0(2) . . ?
C44A Rh1A C2A 110.6(5) . . ?
C5A Rh1A C3A 63.3(2) . . ?
C6A Rh1A C3A 63.1(2) . . ?
C4A Rh1A C3A 37.5(2) . . ?
C44A Rh1A C3A 110.6(5) . . ?
C2A Rh1A C3A 37.29(19) . . ?
C5A Rh1A C45A 145.1(6) . . ?
C6A Rh1A C45A 170.7(6) . . ?
C4A Rh1A C45A 114.4(5) . . ?
C44A Rh1A C45A 36.7(2) . . ?
C2A Rh1A C45A 132.9(6) . . ?
C3A Rh1A C45A 109.5(5) . . ?
C5A Rh1A C43A 146.1(6) . . ?
C6A Rh1A C43A 114.6(5) . . ?
C4A Rh1A C43A 169.9(6) . . ?
C44A Rh1A C43A 36.54(19) . . ?
C2A Rh1A C43A 109.2(4) . . ?
C3A Rh1A C43A 132.4(6) . . ?
C45A Rh1A C43A 65.5(3) . . ?
C5A Rh1A C40A 119.7(5) . . ?
C6A Rh1A C40A 152.9(6) . . ?
C4A Rh1A C40A 110.0(4) . . ?
C44A Rh1A C40A 65.1(3) . . ?
C2A Rh1A C40A 165.5(6) . . ?
C3A Rh1A C40A 129.4(5) . . ?
C45A Rh1A C40A 36.0(2) . . ?
C43A Rh1A C40A 76.1(2) . . ?
C5A Rh1A C42A 120.5(5) . . ?
C6A Rh1A C42A 109.6(4) . . ?
C4A Rh1A C42A 154.1(6) . . ?
C44A Rh1A C42A 64.8(3) . . ?
C2A Rh1A C42A 128.6(5) . . ?
C3A Rh1A C42A 164.5(6) . . ?
C45A Rh1A C42A 76.0(2) . . ?
C43A Rh1A C42A 35.67(18) . . ?
C40A Rh1A C42A 63.5(3) . . ?
C5A Rh1A C41A 110.3(4) . . ?
C6A Rh1A C41A 124.7(5) . . ?
C4A Rh1A C41A 125.8(5) . . ?
C44A Rh1A C41A 76.0(2) . . ?
C2A Rh1A C41A 159.3(6) . . ?
C3A Rh1A C41A 160.4(6) . . ?
C45A Rh1A C41A 64.2(3) . . ?
C43A Rh1A C41A 63.8(3) . . ?
C40A Rh1A C41A 35.23(19) . . ?
C42A Rh1A C41A 35.07(19) . . ?
C3A C2A C6A 108.0 . . ?
C3A C2A C7A 118.5(13) . . ?
C6A C2A C7A 132.6(13) . . ?
C3A C2A Rh1A 72.1(5) . . ?
C6A C2A Rh1A 69.0(5) . . ?
C7A C2A Rh1A 133.0(11) . . ?
C2A C3A C4A 108.0 . . ?
C2A C3A C8A 129.9(13) . . ?
C4A C3A C8A 121.9(13) . . ?
C2A C3A Rh1A 70.7(5) . . ?
C4A C3A Rh1A 69.7(5) . . ?
C8A C3A Rh1A 120.9(10) . . ?
C3A C4A C5A 108.0 . . ?
C3A C4A C9A 125.8(14) . . ?
C5A C4A C9A 126.1(14) . . ?
C3A C4A Rh1A 72.8(5) . . ?
C5A C4A Rh1A 69.2(5) . . ?
C9A C4A Rh1A 126.8(11) . . ?
C6A C5A C4A 108.0 . . ?
C6A C5A C10A 128.0(12) . . ?
C4A C5A C10A 123.9(12) . . ?
C6A C5A Rh1A 71.3(5) . . ?
C4A C5A Rh1A 72.6(5) . . ?
C10A C5A Rh1A 125.2(9) . . ?
C5A C6A C2A 108.0 . . ?
C5A C6A C11A 125.6(12) . . ?
C2A C6A C11A 126.0(12) . . ?
C5A C6A Rh1A 70.2(5) . . ?
C2A C6A Rh1A 73.1(5) . . ?
C11A C6A Rh1A 128.1(9) . . ?
C2A C7A H7AA 109.5 . . ?
C2A C7A H7AB 109.5 . . ?
H7AA C7A H7AB 109.5 . . ?
C2A C7A H7AC 109.5 . . ?
H7AA C7A H7AC 109.5 . . ?
H7AB C7A H7AC 109.5 . . ?
C3A C8A H8AA 109.5 . . ?
C3A C8A H8AB 109.5 . . ?
H8AA C8A H8AB 109.5 . . ?
C3A C8A H8AC 109.5 . . ?
H8AA C8A H8AC 109.5 . . ?
H8AB C8A H8AC 109.5 . . ?
C4A C9A H9AA 109.5 . . ?
C4A C9A H9AB 109.5 . . ?
H9AA C9A H9AB 109.5 . . ?
C4A C9A H9AC 109.5 . . ?
H9AA C9A H9AC 109.5 . . ?
H9AB C9A H9AC 109.5 . . ?
C5A C10A H10A 109.5 . . ?
C5A C10A H10B 109.5 . . ?
H10A C10A H10B 109.5 . . ?
C5A C10A H10C 109.5 . . ?
H10A C10A H10C 109.5 . . ?
H10B C10A H10C 109.5 . . ?
C12A C11A C16A 120.0 . . ?
C12A C11A C6A 122.1(9) . . ?
C16A C11A C6A 117.9(9) . . ?
C11A C12A C13A 120.0 . . ?
C11A C12A H12A 120.0 . . ?
C13A C12A H12A 120.0 . . ?
C14A C13A C12A 120.0 . . ?
C14A C13A H13A 120.0 . . ?
C12A C13A H13A 120.0 . . ?
C15A C14A C13A 120.0 . . ?
C15A C14A N17A 120.1(10) . . ?
C13A C14A N17A 119.9(10) . . ?
C14A C15A C16A 120.0 . . ?
C14A C15A H15A 120.0 . . ?
C16A C15A H15A 120.0 . . ?
C15A C16A C11A 120.0 . . ?
C15A C16A H16A 120.0 . . ?
C11A C16A H16A 120.0 . . ?
C30A N17A C18A 125.5(14) . . ?
C30A N17A C14A 118.7(14) . . ?
C18A N17A C14A 115.8(13) . . ?
C19A C18A C23A 120.0 . . ?
C19A C18A N17A 122.6(12) . . ?
C23A C18A N17A 117.3(12) . . ?
C20A C19A C18A 120.0 . . ?
C20A C19A H19A 120.0 . . ?
C18A C19A H19A 120.0 . . ?
C19A C20A C21A 120.0 . . ?
C19A C20A H20A 120.0 . . ?
C21A C20A H20A 120.0 . . ?
C22A C21A C20A 120.0 . . ?
C22A C21A H21A 120.0 . . ?
C20A C21A H21A 120.0 . . ?
C23A C22A C21A 120.0 . . ?
C23A C22A H22A 120.0 . . ?
C21A C22A H22A 120.0 . . ?
C22A C23A C18A 120.0 . . ?
C22A C23A C24A 121.3(12) . . ?
C18A C23A C24A 118.5(12) . . ?
C25A C24A C23A 118.9(15) . . ?
C25A C24A C31A 123.6(15) . . ?
C23A C24A C31A 117.5(15) . . ?
C24A C25A C26A 119.4(12) . . ?
C24A C25A C30A 120.5(12) . . ?
C26A C25A C30A 120.0 . . ?
C27A C26A C25A 120.0 . . ?
C27A C26A H26A 120.0 . . ?
C25A C26A H26A 120.0 . . ?
C28A C27A C26A 120.0 . . ?
C28A C27A H27A 120.0 . . ?
C26A C27A H27A 120.0 . . ?
C29A C28A C27A 120.0 . . ?
C29A C28A H28A 120.0 . . ?
C27A C28A H28A 120.0 . . ?
C28A C29A C30A 120.0 . . ?
C28A C29A H29A 120.0 . . ?
C30A C29A H29A 120.0 . . ?
N17A C30A C29A 121.2(12) . . ?
N17A C30A C25A 118.8(12) . . ?
C29A C30A C25A 120.0 . . ?
C32A C31A C36A 120.0 . . ?
C32A C31A C24A 120.5(12) . . ?
C36A C31A C24A 118.5(12) . . ?
C33A C32A C31A 120.0 . . ?
C33A C32A C37A 111.7(16) . . ?
C31A C32A C37A 128.3(16) . . ?
C32A C33A C34A 120.0 . . ?
C32A C33A H33A 120.0 . . ?
C34A C33A H33A 120.0 . . ?
C35A C34A C33A 120.0 . . ?
C35A C34A C38A 118.3(18) . . ?
C33A C34A C38A 121.7(18) . . ?
C36A C35A C34A 120.0 . . ?
C36A C35A H35A 120.0 . . ?
C34A C35A H35A 120.0 . . ?
C35A C36A C31A 120.0 . . ?
C35A C36A C39A 116.5(14) . . ?
C31A C36A C39A 123.4(14) . . ?
C32A C37A H37A 109.5 . . ?
C32A C37A H37B 109.5 . . ?
H37A C37A H37B 109.5 . . ?
C32A C37A H37C 109.5 . . ?
H37A C37A H37C 109.5 . . ?
H37B C37A H37C 109.5 . . ?
C34A C38A H38A 109.5 . . ?
C34A C38A H38B 109.5 . . ?
H38A C38A H38B 109.5 . . ?
C34A C38A H38C 109.5 . . ?
H38A C38A H38C 109.5 . . ?
H38B C38A H38C 109.5 . . ?
C36A C39A H39A 109.5 . . ?
C36A C39A H39B 109.5 . . ?
H39A C39A H39B 109.5 . . ?
C36A C39A H39C 109.5 . . ?
H39A C39A H39C 109.5 . . ?
H39B C39A H39C 109.5 . . ?
C41A C40A C45A 120.0 . . ?
C41A C40A Rh1A 74.0(4) . . ?
C45A C40A Rh1A 69.6(4) . . ?
C41A C40A H40A 119.6 . . ?
C45A C40A H40A 119.6 . . ?
Rh1A C40A H40A 119.6 . . ?
C40A C41A C42A 120.0 . . ?
C40A C41A Rh1A 70.8(4) . . ?
C42A C41A Rh1A 71.7(4) . . ?
C40A C41A H41A 119.4 . . ?
C42A C41A H41A 119.4 . . ?
Rh1A C41A H41A 119.4 . . ?
C43A C42A C41A 120.0 . . ?
C43A C42A Rh1A 69.8(4) . . ?
C41A C42A Rh1A 73.2(4) . . ?
C43A C42A H42A 119.5 . . ?
C41A C42A H42A 119.5 . . ?
Rh1A C42A H42A 119.5 . . ?
C42A C43A C44A 120.0 . . ?
C42A C43A Rh1A 74.5(5) . . ?
C44A C43A Rh1A 70.1(5) . . ?
C42A C43A H43A 119.7 . . ?
C44A C43A H43A 119.7 . . ?
Rh1A C43A H43A 119.7 . . ?
C43A C44A C45A 120.0 . . ?
C43A C44A Rh1A 73.4(5) . . ?
C45A C44A Rh1A 72.4(5) . . ?
C43A C44A H44A 119.8 . . ?
C45A C44A H44A 119.8 . . ?
Rh1A C44A H44A 119.8 . . ?
C44A C45A C40A 120.0 . . ?
C44A C45A C46A 122.6(18) . . ?
C40A C45A C46A 117.4(18) . . ?
C44A C45A Rh1A 70.9(5) . . ?
C40A C45A Rh1A 74.4(5) . . ?
C46A C45A Rh1A 128.2(14) . . ?
C45A C46A H46A 109.5 . . ?
C45A C46A H46B 109.5 . . ?
H46A C46A H46B 109.5 . . ?
C45A C46A H46C 109.5 . . ?
H46A C46A H46C 109.5 . . ?
H46B C46A H46C 109.5 . . ?
C5C Rh1C C4C 38.8(2) . . ?
C5C Rh1C C6C 38.42(19) . . ?
C4C Rh1C C6C 64.5(2) . . ?
C5C Rh1C C3C 64.7(2) . . ?
C4C Rh1C C3C 38.7(2) . . ?
C6C Rh1C C3C 64.3(2) . . ?
C5C Rh1C C2C 64.3(2) . . ?
C4C Rh1C C2C 64.5(2) . . ?
C6C Rh1C C2C 38.18(18) . . ?
C3C Rh1C C2C 38.35(18) . . ?
C5C Rh1C C44C 119.6(5) . . ?
C4C Rh1C C44C 107.6(4) . . ?
C6C Rh1C C44C 153.9(6) . . ?
C3C Rh1C C44C 126.4(5) . . ?
C2C Rh1C C44C 163.4(6) . . ?
C5C Rh1C C43C 146.3(5) . . ?
C4C Rh1C C43C 114.3(5) . . ?
C6C Rh1C C43C 169.7(5) . . ?
C3C Rh1C C43C 108.0(4) . . ?
C2C Rh1C C43C 131.5(5) . . ?
C44C Rh1C C43C 36.08(18) . . ?
C5C Rh1C C45C 109.1(4) . . ?
C4C Rh1C C45C 123.0(5) . . ?
C6C Rh1C C45C 125.2(5) . . ?
C3C Rh1C C45C 158.0(6) . . ?
C2C Rh1C C45C 160.5(6) . . ?
C44C Rh1C C45C 36.06(18) . . ?
C43C Rh1C C45C 64.6(3) . . ?
C5C Rh1C C42C 175.3(4) . . ?
C4C Rh1C C42C 139.1(5) . . ?
C6C Rh1C C42C 138.5(5) . . ?
C3C Rh1C C42C 111.1(4) . . ?
C2C Rh1C C42C 111.1(4) . . ?
C44C Rh1C C42C 64.4(3) . . ?
C43C Rh1C C42C 35.68(17) . . ?
C45C Rh1C C42C 75.6(2) . . ?
C5C Rh1C C40C 119.9(5) . . ?
C4C Rh1C C40C 152.6(6) . . ?
C6C Rh1C C40C 110.3(4) . . ?
C3C Rh1C C40C 166.2(6) . . ?
C2C Rh1C C40C 129.5(5) . . ?
C44C Rh1C C40C 64.3(3) . . ?
C43C Rh1C C40C 75.6(2) . . ?
C45C Rh1C C40C 35.65(19) . . ?
C42C Rh1C C40C 63.6(3) . . ?
C5C Rh1C C41C 146.1(5) . . ?
C4C Rh1C C41C 172.1(6) . . ?
C6C Rh1C C41C 115.8(4) . . ?
C3C Rh1C C41C 133.6(5) . . ?
C2C Rh1C C41C 110.5(4) . . ?
C44C Rh1C C41C 75.6(2) . . ?
C43C Rh1C C41C 63.8(3) . . ?
C45C Rh1C C41C 63.8(3) . . ?
C42C Rh1C C41C 35.29(17) . . ?
C40C Rh1C C41C 35.28(18) . . ?
C6C C2C C3C 108.0 . . ?
C6C C2C C7C 127.9(12) . . ?
C3C C2C C7C 123.9(12) . . ?
C6C C2C Rh1C 70.8(5) . . ?
C3C C2C Rh1C 70.0(5) . . ?
C7C C2C Rh1C 128.5(10) . . ?
C4C C3C C2C 108.0 . . ?
C4C C3C C8C 123.1(12) . . ?
C2C C3C C8C 128.8(12) . . ?
C4C C3C Rh1C 70.0(5) . . ?
C2C C3C Rh1C 71.7(5) . . ?
C8C C3C Rh1C 125.0(10) . . ?
C5C C4C C3C 108.0 . . ?
C5C C4C C9C 122.0(12) . . ?
C3C C4C C9C 130.0(12) . . ?
C5C C4C Rh1C 71.1(5) . . ?
C3C C4C Rh1C 71.3(5) . . ?
C9C C4C Rh1C 124.8(12) . . ?
C4C C5C C6C 108.0 . . ?
C4C C5C C10C 127.4(11) . . ?
C6C C5C C10C 124.6(11) . . ?
C4C C5C Rh1C 70.2(5) . . ?
C6C C5C Rh1C 71.7(5) . . ?
C10C C5C Rh1C 124.2(10) . . ?
C2C C6C C5C 108.0 . . ?
C2C C6C C11C 128.1(10) . . ?
C5C C6C C11C 123.5(11) . . ?
C2C C6C Rh1C 71.0(5) . . ?
C5C C6C Rh1C 69.9(5) . . ?
C11C C6C Rh1C 129.7(9) . . ?
C2C C7C H7CA 109.5 . . ?
C2C C7C H7CB 109.5 . . ?
H7CA C7C H7CB 109.5 . . ?
C2C C7C H7CC 109.5 . . ?
H7CA C7C H7CC 109.5 . . ?
H7CB C7C H7CC 109.5 . . ?
C3C C8C H8CA 109.5 . . ?
C3C C8C H8CB 109.5 . . ?
H8CA C8C H8CB 109.5 . . ?
C3C C8C H8CC 109.5 . . ?
H8CA C8C H8CC 109.5 . . ?
H8CB C8C H8CC 109.5 . . ?
C4C C9C H9CA 109.5 . . ?
C4C C9C H9CB 109.5 . . ?
H9CA C9C H9CB 109.5 . . ?
C4C C9C H9CC 109.5 . . ?
H9CA C9C H9CC 109.5 . . ?
H9CB C9C H9CC 109.5 . . ?
C5C C10C H10D 109.5 . . ?
C5C C10C H10E 109.5 . . ?
H10D C10C H10E 109.5 . . ?
C5C C10C H10F 109.5 . . ?
H10D C10C H10F 109.5 . . ?
H10E C10C H10F 109.5 . . ?
C12C C11C C16C 120.0 . . ?
C12C C11C C6C 121.8(10) . . ?
C16C C11C C6C 117.8(10) . . ?
C13C C12C C11C 120.0 . . ?
C13C C12C H12C 120.0 . . ?
C11C C12C H12C 120.0 . . ?
C12C C13C C14C 120.0 . . ?
C12C C13C H13C 120.0 . . ?
C14C C13C H13C 120.0 . . ?
C15C C14C C13C 120.0 . . ?
C15C C14C N17C 118.7(11) . . ?
C13C C14C N17C 120.8(11) . . ?
C16C C15C C14C 120.0 . . ?
C16C C15C H15C 120.0 . . ?
C14C C15C H15C 120.0 . . ?
C15C C16C C11C 120.0 . . ?
C15C C16C H16C 120.0 . . ?
C11C C16C H16C 120.0 . . ?
C18C N17C C30C 121.6(12) . . ?
C18C N17C C14C 121.6(12) . . ?
C30C N17C C14C 116.6(12) . . ?
N17C C18C C19C 119.6(10) . . ?
N17C C18C C23C 120.4(10) . . ?
C19C C18C C23C 120.0 . . ?
C20C C19C C18C 120.0 . . ?
C20C C19C H19C 120.0 . . ?
C18C C19C H19C 120.0 . . ?
C21C C20C C19C 120.0 . . ?
C21C C20C H20C 120.0 . . ?
C19C C20C H20C 120.0 . . ?
C20C C21C C22C 120.0 . . ?
C20C C21C H21C 120.0 . . ?
C22C C21C H21C 120.0 . . ?
C23C C22C C21C 120.0 . . ?
C23C C22C H22C 120.0 . . ?
C21C C22C H22C 120.0 . . ?
C22C C23C C18C 120.0 . . ?
C22C C23C C24C 121.0(11) . . ?
C18C C23C C24C 119.0(11) . . ?
C25C C24C C23C 119.4(14) . . ?
C25C C24C C31C 121.7(15) . . ?
C23C C24C C31C 118.6(14) . . ?
C26C C25C C30C 120.0 . . ?
C26C C25C C24C 120.9(13) . . ?
C30C C25C C24C 119.1(13) . . ?
C27C C26C C25C 120.0 . . ?
C27C C26C H26C 120.0 . . ?
C25C C26C H26C 120.0 . . ?
C26C C27C C28C 120.0 . . ?
C26C C27C H27C 120.0 . . ?
C28C C27C H27C 120.0 . . ?
C27C C28C C29C 120.0 . . ?
C27C C28C H28C 120.0 . . ?
C29C C28C H28C 120.0 . . ?
C30C C29C C28C 120.0 . . ?
C30C C29C H29C 120.0 . . ?
C28C C29C H29C 120.0 . . ?
C29C C30C C25C 120.0 . . ?
C29C C30C N17C 119.6(12) . . ?
C25C C30C N17C 119.8(12) . . ?
C32C C31C C36C 120.0 . . ?
C32C C31C C24C 116.2(13) . . ?
C36C C31C C24C 123.7(13) . . ?
C31C C32C C33C 120.0 . . ?
C31C C32C C37C 125.0(14) . . ?
C33C C32C C37C 114.9(14) . . ?
C34C C33C C32C 120.0 . . ?
C34C C33C H33C 120.0 . . ?
C32C C33C H33C 120.0 . . ?
C35C C34C C33C 120.0 . . ?
C35C C34C C38C 126.1(17) . . ?
C33C C34C C38C 113.8(17) . . ?
C34C C35C C36C 120.0 . . ?
C34C C35C H35C 120.0 . . ?
C36C C35C H35C 120.0 . . ?
C35C C36C C31C 120.0 . . ?
C35C C36C C39C 117.3(13) . . ?
C31C C36C C39C 122.6(13) . . ?
C32C C37C H37D 109.5 . . ?
C32C C37C H37E 109.5 . . ?
H37D C37C H37E 109.5 . . ?
C32C C37C H37F 109.5 . . ?
H37D C37C H37F 109.5 . . ?
H37E C37C H37F 109.5 . . ?
C34C C38C H38D 109.5 . . ?
C34C C38C H38E 109.5 . . ?
H38D C38C H38E 109.5 . . ?
C34C C38C H38F 109.5 . . ?
H38D C38C H38F 109.5 . . ?
H38E C38C H38F 109.5 . . ?
C36C C39C H39D 109.5 . . ?
C36C C39C H39E 109.5 . . ?
H39D C39C H39E 109.5 . . ?
C36C C39C H39F 109.5 . . ?
H39D C39C H39F 109.5 . . ?
H39E C39C H39F 109.5 . . ?
C41C C40C C45C 120.0 . . ?
C41C C40C Rh1C 72.9(4) . . ?
C45C C40C Rh1C 70.9(4) . . ?
C41C C40C H40C 119.6 . . ?
C45C C40C H40C 119.6 . . ?
Rh1C C40C H40C 119.6 . . ?
C42C C41C C40C 120.0 . . ?
C42C C41C Rh1C 71.7(4) . . ?
C40C C41C Rh1C 71.8(4) . . ?
C42C C41C H41C 119.6 . . ?
C40C C41C H41C 119.6 . . ?
Rh1C C41C H41C 119.6 . . ?
C43C C42C C41C 120.0 . . ?
C43C C42C Rh1C 70.9(4) . . ?
C41C C42C Rh1C 73.0(4) . . ?
C43C C42C H42C 119.6 . . ?
C41C C42C H42C 119.6 . . ?
Rh1C C42C H42C 119.6 . . ?
C44C C43C C42C 120.0 . . ?
C44C C43C Rh1C 71.4(4) . . ?
C42C C43C Rh1C 73.4(4) . . ?
C44C C43C H43C 119.7 . . ?
C42C C43C H43C 119.7 . . ?
Rh1C C43C H43C 119.7 . . ?
C43C C44C C45C 120.0 . . ?
C43C C44C Rh1C 72.6(4) . . ?
C45C C44C Rh1C 72.6(4) . . ?
C43C C44C H44C 119.8 . . ?
C45C C44C H44C 119.8 . . ?
Rh1C C44C H44C 119.8 . . ?
C44C C45C C40C 120.0 . . ?
C44C C45C C46C 115(2) . . ?
C40C C45C C46C 124(2) . . ?
C44C C45C Rh1C 71.3(4) . . ?
C40C C45C Rh1C 73.4(4) . . ?
C46C C45C Rh1C 132(2) . . ?
C45C C46C H46D 109.5 . . ?
C45C C46C H46E 109.5 . . ?
H46D C46C H46E 109.5 . . ?
C45C C46C H46F 109.5 . . ?
H46D C46C H46F 109.5 . . ?
H46E C46C H46F 109.5 . . ?
F7E Sb1E F3E 87.3(7) . . ?
F7E Sb1E F5E 95.2(7) . . ?
F3E Sb1E F5E 177.3(8) . . ?
F7E Sb1E F6E 175.0(7) . . ?
F3E Sb1E F6E 88.0(7) . . ?
F5E Sb1E F6E 89.5(7) . . ?
F7E Sb1E F4E 89.5(5) . . ?
F3E Sb1E F4E 91.6(6) . . ?
F5E Sb1E F4E 87.3(6) . . ?
F6E Sb1E F4E 89.2(5) . . ?
F7E Sb1E F2E 91.3(5) . . ?
F3E Sb1E F2E 90.2(5) . . ?
F5E Sb1E F2E 90.9(6) . . ?
F6E Sb1E F2E 90.2(5) . . ?
F4E Sb1E F2E 178.1(5) . . ?
F7F Sb1F F3F 97.2(9) . . ?
F7F Sb1F F4F 89.8(8) . . ?
F3F Sb1F F4F 89.1(7) . . ?
F7F Sb1F F6F 173.7(8) . . ?
F3F Sb1F F6F 89.1(7) . . ?
F4F Sb1F F6F 91.1(6) . . ?
F7F Sb1F F2F 91.7(8) . . ?
F3F Sb1F F2F 89.6(7) . . ?
F4F Sb1F F2F 178.1(8) . . ?
F6F Sb1F F2F 87.5(6) . . ?
F7F Sb1F F5F 91.4(8) . . ?
F3F Sb1F F5F 171.3(8) . . ?
F4F Sb1F F5F 92.1(7) . . ?
F6F Sb1F F5F 82.3(7) . . ?
F2F Sb1F F5F 89.0(7) . . ?
F7G Sb1G F3G 93.5(9) . . ?
F7G Sb1G F4G 86.9(11) . . ?
F3G Sb1G F4G 91.1(10) . . ?
F7G Sb1G F6G 177.3(10) . . ?
F3G Sb1G F6G 89.2(9) . . ?
F4G Sb1G F6G 93.2(11) . . ?
F7G Sb1G F2G 90.5(10) . . ?
F3G Sb1G F2G 93.0(9) . . ?
F4G Sb1G F2G 175.3(11) . . ?
F6G Sb1G F2G 89.2(10) . . ?
F7G Sb1G F5G 87.9(9) . . ?
F3G Sb1G F5G 178.3(8) . . ?
F4G Sb1G F5G 87.9(10) . . ?
F6G Sb1G F5G 89.5(8) . . ?
F2G Sb1G F5G 88.0(8) . . ?
F7H Sb1H F3H 94.7(12) . . ?
F7H Sb1H F5H 86.7(11) . . ?
F3H Sb1H F5H 177.1(13) . . ?
F7H Sb1H F4H 88.2(11) . . ?
F3H Sb1H F4H 89.3(11) . . ?
F5H Sb1H F4H 88.2(11) . . ?
F7H Sb1H F2H 94.7(12) . . ?
F3H Sb1H F2H 92.0(11) . . ?
F5H Sb1H F2H 90.4(11) . . ?
F4H Sb1H F2H 176.7(13) . . ?
F7H Sb1H F6H 174.3(13) . . ?
F3H Sb1H F6H 90.1(11) . . ?
F5H Sb1H F6H 88.4(11) . . ?
F4H Sb1H F6H 88.7(11) . . ?
F2H Sb1H F6H 88.3(11) . . ?
F7I Sb1I F3I 94.2(12) . . ?
F7I Sb1I F4I 86.2(11) . . ?
F3I Sb1I F4I 94.3(11) . . ?
F7I Sb1I F5I 87.6(11) . . ?
F3I Sb1I F5I 177.9(14) . . ?
F4I Sb1I F5I 87.1(11) . . ?
F7I Sb1I F6I 173.9(12) . . ?
F3I Sb1I F6I 89.1(11) . . ?
F4I Sb1I F6I 88.4(11) . . ?
F5I Sb1I F6I 89.3(11) . . ?
F7I Sb1I F2I 92.9(11) . . ?
F3I Sb1I F2I 88.9(11) . . ?
F4I Sb1I F2I 176.7(12) . . ?
F5I Sb1I F2I 89.7(11) . . ?
F6I Sb1I F2I 92.3(11) . . ?
F6J Sb1J F7J 165(4) . . ?
F6J Sb1J F3J 93(4) . . ?
F7J Sb1J F3J 86.6(18) . . ?
F6J Sb1J F2J 59(4) . . ?
F7J Sb1J F2J 106(4) . . ?
F3J Sb1J F2J 83(4) . . ?
F6J Sb1J F5J 95(3) . . ?
F7J Sb1J F5J 80.2(17) . . ?
F3J Sb1J F5J 159(3) . . ?
F2J Sb1J F5J 85.4(18) . . ?
F6J Sb1J F4J 111(4) . . ?
F7J Sb1J F4J 83.6(18) . . ?
F3J Sb1J F4J 82(4) . . ?
F2J Sb1J F4J 161(3) . . ?
F5J Sb1J F4J 113(4) . . ?
F7J F5J Sb1J 49.9(9) . . ?
F5J F7J Sb1J 49.9(9) . . ?
F14G Sb8G F11G 87.9(13) . . ?
F14G Sb8G F10G 90.9(13) . . ?
F11G Sb8G F10G 90.7(12) . . ?
F14G Sb8G F12G 90.2(12) . . ?
F11G Sb8G F12G 91.4(12) . . ?
F10G Sb8G F12G 177.7(14) . . ?
F14G Sb8G F13G 179.4(18) . . ?
F11G Sb8G F13G 92.5(13) . . ?
F10G Sb8G F13G 89.6(13) . . ?
F12G Sb8G F13G 89.3(13) . . ?
F14G Sb8G F9G 92.2(13) . . ?
F11G Sb8G F9G 179.6(14) . . ?
F10G Sb8G F9G 89.0(12) . . ?
F12G Sb8G F9G 89.0(12) . . ?
F13G Sb8G F9G 87.4(13) . . ?
F14H Sb8H F10H 91.7(9) . . ?
F14H Sb8H F11H 85.7(9) . . ?
F10H Sb8H F11H 90.6(9) . . ?
F14H Sb8H F12H 88.7(9) . . ?
F10H Sb8H F12H 178.8(11) . . ?
F11H Sb8H F12H 90.5(9) . . ?
F14H Sb8H F9H 95.3(10) . . ?
F10H Sb8H F9H 88.7(10) . . ?
F11H Sb8H F9H 178.9(11) . . ?
F12H Sb8H F9H 90.2(10) . . ?
F14H Sb8H F13H 175.9(11) . . ?
F10H Sb8H F13H 89.0(9) . . ?
F11H Sb8H F13H 90.3(9) . . ?
F12H Sb8H F13H 90.6(10) . . ?
F9H Sb8H F13H 88.8(9) . . ?
F14I Sb8I F12I 93.3(12) . . ?
F14I Sb8I F10I 89.5(11) . . ?
F12I Sb8I F10I 176.9(14) . . ?
F14I Sb8I F11I 86.6(11) . . ?
F12I Sb8I F11I 93.6(12) . . ?
F10I Sb8I F11I 87.9(11) . . ?
F14I Sb8I F9I 96.0(12) . . ?
F12I Sb8I F9I 92.5(11) . . ?
F10I Sb8I F9I 85.9(11) . . ?
F11I Sb8I F9I 173.3(13) . . ?
F14I Sb8I F13I 172.0(12) . . ?
F12I Sb8I F13I 91.6(11) . . ?
F10I Sb8I F13I 85.8(10) . . ?
F11I Sb8I F13I 86.8(11) . . ?
F9I Sb8I F13I 90.1(11) . . ?
F14J Sb8J F12J 93.3(10) . . ?
F14J Sb8J F11J 83.0(10) . . ?
F12J Sb8J F11J 89.3(10) . . ?
F14J Sb8J F10J 93.1(11) . . ?
F12J Sb8J F10J 171.7(11) . . ?
F11J Sb8J F10J 86.2(10) . . ?
F14J Sb8J F13J 173.1(11) . . ?
F12J Sb8J F13J 89.6(10) . . ?
F11J Sb8J F13J 90.8(10) . . ?
F10J Sb8J F13J 83.5(9) . . ?
F14J Sb8J F9J 91.7(10) . . ?
F12J Sb8J F9J 96.3(10) . . ?
F11J Sb8J F9J 172.5(11) . . ?
F10J Sb8J F9J 88.9(10) . . ?
F13J Sb8J F9J 94.2(10) . . ?

loop_
_geom_bond_atom_site_label_1
_geom_bond_atom_site_label_2
_geom_bond_distance
_geom_bond_site_symmetry_2
_geom_bond_publ_flag
Rh1A C5A 2.144(12) . ?
Rh1A C6A 2.158(12) . ?
Rh1A C4A 2.189(13) . ?
Rh1A C44A 2.195(13) . ?
Rh1A C2A 2.211(12) . ?
Rh1A C3A 2.230(13) . ?
Rh1A C45A 2.214(13) . ?
Rh1A C43A 2.237(12) . ?
Rh1A C40A 2.275(13) . ?
Rh1A C42A 2.297(13) . ?
Rh1A C41A 2.316(13) . ?
C2A C3A 1.4200 . ?
C2A C6A 1.4200 . ?
C2A C7A 1.534(9) . ?
C3A C4A 1.4200 . ?
C3A C8A 1.538(9) . ?
C4A C5A 1.4200 . ?
C4A C9A 1.546(9) . ?
C5A C6A 1.4200 . ?
C5A C10A 1.542(9) . ?
C6A C11A 1.483(12) . ?
C7A H7AA 0.9700 . ?
C7A H7AB 0.9700 . ?
C7A H7AC 0.9700 . ?
C8A H8AA 0.9700 . ?
C8A H8AB 0.9700 . ?
C8A H8AC 0.9700 . ?
C9A H9AA 0.9700 . ?
C9A H9AB 0.9700 . ?
C9A H9AC 0.9700 . ?
C10A H10A 0.9700 . ?
C10A H10B 0.9700 . ?
C10A H10C 0.9700 . ?
C11A C12A 1.3900 . ?
C11A C16A 1.3900 . ?
C12A C13A 1.3900 . ?
C12A H12A 0.9400 . ?
C13A C14A 1.3900 . ?
C13A H13A 0.9400 . ?
C14A C15A 1.3900 . ?
C14A N17A 1.475(16) . ?
C15A C16A 1.3900 . ?
C15A H15A 0.9400 . ?
C16A H16A 0.9400 . ?
N17A C30A 1.337(17) . ?
N17A C18A 1.396(17) . ?
C18A C19A 1.3900 . ?
C18A C23A 1.3900 . ?
C19A C20A 1.3900 . ?
C19A H19A 0.9400 . ?
C20A C21A 1.3900 . ?
C20A H20A 0.9400 . ?
C21A C22A 1.3900 . ?
C21A H21A 0.9400 . ?
C22A C23A 1.3900 . ?
C22A H22A 0.9400 . ?
C23A C24A 1.48(2) . ?
C24A C25A 1.39(2) . ?
C24A C31A 1.52(2) . ?
C25A C26A 1.3900 . ?
C25A C30A 1.3900 . ?
C26A C27A 1.3900 . ?
C26A H26A 0.9400 . ?
C27A C28A 1.3900 . ?
C27A H27A 0.9400 . ?
C28A C29A 1.3900 . ?
C28A H28A 0.9400 . ?
C29A C30A 1.3900 . ?
C29A H29A 0.9400 . ?
C31A C32A 1.3900 . ?
C31A C36A 1.3900 . ?
C32A C33A 1.3900 . ?
C32A C37A 1.529(10) . ?
C33A C34A 1.3900 . ?
C33A H33A 0.9400 . ?
C34A C35A 1.3900 . ?
C34A C38A 1.549(10) . ?
C35A C36A 1.3900 . ?
C35A H35A 0.9400 . ?
C36A C39A 1.529(10) . ?
C37A H37A 0.9700 . ?
C37A H37B 0.9700 . ?
C37A H37C 0.9700 . ?
C38A H38A 0.9700 . ?
C38A H38B 0.9700 . ?
C38A H38C 0.9700 . ?
C39A H39A 0.9700 . ?
C39A H39B 0.9700 . ?
C39A H39C 0.9700 . ?
C40A C41A 1.3900 . ?
C40A C45A 1.3900 . ?
C40A H40A 0.9900 . ?
C41A C42A 1.3900 . ?
C41A H41A 0.9900 . ?
C42A C43A 1.3900 . ?
C42A H42A 0.9900 . ?
C43A C44A 1.3900 . ?
C43A H43A 0.9900 . ?
C44A C45A 1.3899 . ?
C44A H44A 0.9900 . ?
C45A C46A 1.560(10) . ?
C46A H46A 0.9700 . ?
C46A H46B 0.9700 . ?
C46A H46C 0.9700 . ?
Rh1C C5C 2.145(12) . ?
Rh1C C4C 2.133(13) . ?
Rh1C C6C 2.169(12) . ?
Rh1C C3C 2.150(12) . ?
Rh1C C2C 2.172(11) . ?
Rh1C C44C 2.236(12) . ?
Rh1C C43C 2.252(12) . ?
Rh1C C45C 2.254(13) . ?
Rh1C C42C 2.284(12) . ?
Rh1C C40C 2.286(13) . ?
Rh1C C41C 2.301(12) . ?
C2C C6C 1.4200 . ?
C2C C3C 1.4200 . ?
C2C C7C 1.525(9) . ?
C3C C4C 1.4200 . ?
C3C C8C 1.562(9) . ?
C4C C5C 1.4200 . ?
C4C C9C 1.545(9) . ?
C5C C6C 1.4200 . ?
C5C C10C 1.551(9) . ?
C6C C11C 1.455(12) . ?
C7C H7CA 0.9700 . ?
C7C H7CB 0.9700 . ?
C7C H7CC 0.9700 . ?
C8C H8CA 0.9700 . ?
C8C H8CB 0.9700 . ?
C8C H8CC 0.9700 . ?
C9C H9CA 0.9700 . ?
C9C H9CB 0.9700 . ?
C9C H9CC 0.9700 . ?
C10C H10D 0.9700 . ?
C10C H10E 0.9700 . ?
C10C H10F 0.9700 . ?
C11C C12C 1.3900 . ?
C11C C16C 1.3900 . ?
C12C C13C 1.3900 . ?
C12C H12C 0.9400 . ?
C13C C14C 1.3900 . ?
C13C H13C 0.9400 . ?
C14C C15C 1.3900 . ?
C14C N17C 1.449(12) . ?
C15C C16C 1.3900 . ?
C15C H15C 0.9400 . ?
C16C H16C 0.9400 . ?
N17C C18C 1.362(13) . ?
N17C C30C 1.394(13) . ?
C18C C19C 1.3900 . ?
C18C C23C 1.3900 . ?
C19C C20C 1.3900 . ?
C19C H19C 0.9400 . ?
C20C C21C 1.3900 . ?
C20C H20C 0.9400 . ?
C21C C22C 1.3900 . ?
C21C H21C 0.9400 . ?
C22C C23C 1.3900 . ?
C22C H22C 0.9400 . ?
C23C C24C 1.433(19) . ?
C24C C25C 1.408(19) . ?
C24C C31C 1.486(18) . ?
C25C C26C 1.3900 . ?
C25C C30C 1.3900 . ?
C26C C27C 1.3900 . ?
C26C H26C 0.9400 . ?
C27C C28C 1.3900 . ?
C27C H27C 0.9400 . ?
C28C C29C 1.3900 . ?
C28C H28C 0.9400 . ?
C29C C30C 1.3900 . ?
C29C H29C 0.9400 . ?
C31C C32C 1.3900 . ?
C31C C36C 1.3900 . ?
C32C C33C 1.3900 . ?
C32C C37C 1.540(10) . ?
C33C C34C 1.3900 . ?
C33C H33C 0.9400 . ?
C34C C35C 1.3900 . ?
C34C C38C 1.552(10) . ?
C35C C36C 1.3900 . ?
C35C H35C 0.9400 . ?
C36C C39C 1.537(10) . ?
C37C H37D 0.9700 . ?
C37C H37E 0.9700 . ?
C37C H37F 0.9700 . ?
C38C H38D 0.9700 . ?
C38C H38E 0.9700 . ?
C38C H38F 0.9700 . ?
C39C H39D 0.9700 . ?
C39C H39E 0.9700 . ?
C39C H39F 0.9700 . ?
C40C C41C 1.3900 . ?
C40C C45C 1.3900 . ?
C40C H40C 0.9900 . ?
C41C C42C 1.3900 . ?
C41C H41C 0.9900 . ?
C42C C43C 1.3900 . ?
C42C H42C 0.9900 . ?
C43C C44C 1.3900 . ?
C43C H43C 0.9900 . ?
C44C C45C 1.3900 . ?
C44C H44C 0.9900 . ?
C45C C46C 1.549(10) . ?
C46C H46D 0.9700 . ?
C46C H46E 0.9700 . ?
C46C H46F 0.9700 . ?
Sb1E F7E 1.760(8) . ?
Sb1E F3E 1.780(8) . ?
Sb1E F5E 1.785(8) . ?
Sb1E F6E 1.804(8) . ?
Sb1E F4E 1.816(7) . ?
Sb1E F2E 1.810(6) . ?
Sb1F F7F 1.682(12) . ?
Sb1F F3F 1.761(12) . ?
Sb1F F4F 1.767(11) . ?
Sb1F F6F 1.815(10) . ?
Sb1F F2F 1.820(10) . ?
Sb1F F5F 1.819(11) . ?
Sb1G F7G 1.732(13) . ?
Sb1G F3G 1.759(12) . ?
Sb1G F4G 1.786(14) . ?
Sb1G F6G 1.784(12) . ?
Sb1G F2G 1.803(12) . ?
Sb1G F5G 1.814(12) . ?
Sb1H F7H 1.703(15) . ?
Sb1H F3H 1.755(15) . ?
Sb1H F5H 1.786(15) . ?
Sb1H F4H 1.798(14) . ?
Sb1H F2H 1.802(14) . ?
Sb1H F6H 1.834(15) . ?
Sb1I F7I 1.725(15) . ?
Sb1I F3I 1.750(14) . ?
Sb1I F4I 1.779(14) . ?
Sb1I F5I 1.791(14) . ?
Sb1I F6I 1.820(15) . ?
Sb1I F2I 1.814(14) . ?
Sb1J F6J 1.704(10) . ?
Sb1J F7J 1.702(10) . ?
Sb1J F3J 1.709(10) . ?
Sb1J F2J 1.703(10) . ?
Sb1J F5J 1.704(10) . ?
Sb1J F4J 1.712(10) . ?
F5J F7J 2.19(4) . ?
Sb8G F14G 1.718(15) . ?
Sb8G F11G 1.770(15) . ?
Sb8G F10G 1.771(15) . ?
Sb8G F12G 1.774(14) . ?
Sb8G F13G 1.807(15) . ?
Sb8G F9G 1.815(15) . ?
Sb8H F14H 1.745(14) . ?
Sb8H F10H 1.776(13) . ?
Sb8H F11H 1.782(13) . ?
Sb8H F12H 1.781(14) . ?
Sb8H F9H 1.793(13) . ?
Sb8H F13H 1.807(14) . ?
Sb8I F14I 1.721(15) . ?
Sb8I F12I 1.743(15) . ?
Sb8I F10I 1.798(15) . ?
Sb8I F11I 1.810(15) . ?
Sb8I F9I 1.799(15) . ?
Sb8I F13I 1.819(15) . ?
Sb8J F14J 1.690(14) . ?
Sb8J F12J 1.733(13) . ?
Sb8J F11J 1.817(14) . ?
Sb8J F10J 1.824(14) . ?
Sb8J F13J 1.807(14) . ?
Sb8J F9J 1.785(13) . ?

loop_
_geom_torsion_atom_site_label_1
_geom_torsion_atom_site_label_2
_geom_torsion_atom_site_label_3
_geom_torsion_atom_site_label_4
_geom_torsion
_geom_torsion_site_symmetry_1
_geom_torsion_site_symmetry_2
_geom_torsion_site_symmetry_3
_geom_torsion_site_symmetry_4
_geom_torsion_publ_flag
C6A C2A C3A C4A 0.0 . . . . ?
C7A C2A C3A C4A 170.2(14) . . . . ?
Rh1A C2A C3A C4A -59.9(5) . . . . ?
C6A C2A C3A C8A 174.5(16) . . . . ?
C7A C2A C3A C8A -15.3(19) . . . . ?
Rh1A C2A C3A C8A 114.5(14) . . . . ?
C6A C2A C3A Rh1A 59.9(5) . . . . ?
C7A C2A C3A Rh1A -129.8(13) . . . . ?
C2A C3A C4A C5A 0.0 . . . . ?
C8A C3A C4A C5A -175.0(14) . . . . ?
Rh1A C3A C4A C5A -60.6(5) . . . . ?
C2A C3A C4A C9A -176.1(16) . . . . ?
C8A C3A C4A C9A 8.9(18) . . . . ?
Rh1A C3A C4A C9A 123.3(15) . . . . ?
C2A C3A C4A Rh1A 60.6(5) . . . . ?
C8A C3A C4A Rh1A -114.5(12) . . . . ?
C3A C4A C5A C6A 0.0 . . . . ?
C9A C4A C5A C6A 176.1(16) . . . . ?
Rh1A C4A C5A C6A -62.9(5) . . . . ?
C3A C4A C5A C10A -176.0(13) . . . . ?
C9A C4A C5A C10A 0.1(19) . . . . ?
Rh1A C4A C5A C10A 121.1(12) . . . . ?
C3A C4A C5A Rh1A 62.9(5) . . . . ?
C9A C4A C5A Rh1A -121.0(15) . . . . ?
C4A C5A C6A C2A 0.0 . . . . ?
C10A C5A C6A C2A 175.8(14) . . . . ?
Rh1A C5A C6A C2A -63.7(5) . . . . ?
C4A C5A C6A C11A -173.0(13) . . . . ?
C10A C5A C6A C11A 2.7(17) . . . . ?
Rh1A C5A C6A C11A 123.2(11) . . . . ?
C4A C5A C6A Rh1A 63.7(5) . . . . ?
C10A C5A C6A Rh1A -120.5(13) . . . . ?
C3A C2A C6A C5A 0.0 . . . . ?
C7A C2A C6A C5A -168.3(17) . . . . ?
Rh1A C2A C6A C5A 61.9(5) . . . . ?
C3A C2A C6A C11A 173.0(13) . . . . ?
C7A C2A C6A C11A 4.7(19) . . . . ?
Rh1A C2A C6A C11A -125.1(12) . . . . ?
C3A C2A C6A Rh1A -61.9(5) . . . . ?
C7A C2A C6A Rh1A 129.8(16) . . . . ?
C5A C6A C11A C12A -127.7(10) . . . . ?
C2A C6A C11A C12A 60.5(13) . . . . ?
Rh1A C6A C11A C12A -35.9(16) . . . . ?
C5A C6A C11A C16A 54.3(13) . . . . ?
C2A C6A C11A C16A -117.5(10) . . . . ?
Rh1A C6A C11A C16A 146.1(9) . . . . ?
C16A C11A C12A C13A 0.0 . . . . ?
C6A C11A C12A C13A -177.9(12) . . . . ?
C11A C12A C13A C14A 0.0 . . . . ?
C12A C13A C14A C15A 0.0 . . . . ?
C12A C13A C14A N17A -176.9(12) . . . . ?
C13A C14A C15A C16A 0.0 . . . . ?
N17A C14A C15A C16A 176.9(12) . . . . ?
C14A C15A C16A C11A 0.0 . . . . ?
C12A C11A C16A C15A 0.0 . . . . ?
C6A C11A C16A C15A 178.0(11) . . . . ?
C15A C14A N17A C30A 105.7(13) . . . . ?
C13A C14A N17A C30A -77.4(14) . . . . ?
C15A C14A N17A C18A -76.4(14) . . . . ?
C13A C14A N17A C18A 100.5(13) . . . . ?
C30A N17A C18A C19A 176.3(11) . . . . ?
C14A N17A C18A C19A -1.5(16) . . . . ?
C30A N17A C18A C23A -5.8(18) . . . . ?
C14A N17A C18A C23A 176.5(9) . . . . ?
C23A C18A C19A C20A 0.0 . . . . ?
N17A C18A C19A C20A 177.9(12) . . . . ?
C18A C19A C20A C21A 0.0 . . . . ?
C19A C20A C21A C22A 0.0 . . . . ?
C20A C21A C22A C23A 0.0 . . . . ?
C21A C22A C23A C18A 0.0 . . . . ?
C21A C22A C23A C24A 175.3(13) . . . . ?
C19A C18A C23A C22A 0.0 . . . . ?
N17A C18A C23A C22A -178.0(12) . . . . ?
C19A C18A C23A C24A -175.4(13) . . . . ?
N17A C18A C23A C24A 6.5(13) . . . . ?
C22A C23A C24A C25A -177.3(10) . . . . ?
C18A C23A C24A C25A -1.9(19) . . . . ?
C22A C23A C24A C31A 1.9(19) . . . . ?
C18A C23A C24A C31A 177.3(11) . . . . ?
C23A C24A C25A C26A 179.4(11) . . . . ?
C31A C24A C25A C26A 0(2) . . . . ?
C23A C24A C25A C30A -4.2(19) . . . . ?
C31A C24A C25A C30A 176.7(12) . . . . ?
C24A C25A C26A C27A 176.5(13) . . . . ?
C30A C25A C26A C27A 0.0 . . . . ?
C25A C26A C27A C28A 0.0 . . . . ?
C26A C27A C28A C29A 0.0 . . . . ?
C27A C28A C29A C30A 0.0 . . . . ?
C18A N17A C30A C29A -178.5(11) . . . . ?
C14A N17A C30A C29A -0.8(17) . . . . ?
C18A N17A C30A C25A -0.3(19) . . . . ?
C14A N17A C30A C25A 177.4(9) . . . . ?
C28A C29A C30A N17A 178.1(12) . . . . ?
C28A C29A C30A C25A 0.0 . . . . ?
C24A C25A C30A N17A 5.3(14) . . . . ?
C26A C25A C30A N17A -178.2(12) . . . . ?
C24A C25A C30A C29A -176.5(13) . . . . ?
C26A C25A C30A C29A 0.0 . . . . ?
C25A C24A C31A C32A 86.2(18) . . . . ?
C23A C24A C31A C32A -93.0(16) . . . . ?
C25A C24A C31A C36A -82.4(18) . . . . ?
C23A C24A C31A C36A 98.4(15) . . . . ?
C36A C31A C32A C33A 0.0 . . . . ?
C24A C31A C32A C33A -168.4(14) . . . . ?
C36A C31A C32A C37A 177(2) . . . . ?
C24A C31A C32A C37A 9(2) . . . . ?
C31A C32A C33A C34A 0.0 . . . . ?
C37A C32A C33A C34A -177.4(17) . . . . ?
C32A C33A C34A C35A 0.0 . . . . ?
C32A C33A C34A C38A 179.5(19) . . . . ?
C33A C34A C35A C36A 0.0 . . . . ?
C38A C34A C35A C36A -179.5(19) . . . . ?
C34A C35A C36A C31A 0.0 . . . . ?
C34A C35A C36A C39A -175.4(16) . . . . ?
C32A C31A C36A C35A 0.0 . . . . ?
C24A C31A C36A C35A 168.6(14) . . . . ?
C32A C31A C36A C39A 175.1(17) . . . . ?
C24A C31A C36A C39A -16.3(18) . . . . ?
C45A C40A C41A C42A 0.0 . . . . ?
Rh1A C40A C41A C42A 54.2(4) . . . . ?
C45A C40A C41A Rh1A -54.2(4) . . . . ?
C40A C41A C42A C43A 0.0 . . . . ?
Rh1A C41A C42A C43A 53.8(4) . . . . ?
C40A C41A C42A Rh1A -53.8(4) . . . . ?
C41A C42A C43A C44A 0.0 . . . . ?
Rh1A C42A C43A C44A 55.4(4) . . . . ?
C41A C42A C43A Rh1A -55.4(4) . . . . ?
C42A C43A C44A C45A 0.0 . . . . ?
Rh1A C43A C44A C45A 57.5(4) . . . . ?
C42A C43A C44A Rh1A -57.5(4) . . . . ?
C43A C44A C45A C40A 0.0 . . . . ?
Rh1A C44A C45A C40A 58.0(4) . . . . ?
C43A C44A C45A C46A 178.3(18) . . . . ?
Rh1A C44A C45A C46A -123.7(17) . . . . ?
C43A C44A C45A Rh1A -58.0(4) . . . . ?
C41A C40A C45A C44A 0.0 . . . . ?
Rh1A C40A C45A C44A -56.3(4) . . . . ?
C41A C40A C45A C46A -178.4(17) . . . . ?
Rh1A C40A C45A C46A 125.3(16) . . . . ?
C41A C40A C45A Rh1A 56.3(4) . . . . ?
C6C C2C C3C C4C 0.0 . . . . ?
C7C C2C C3C C4C -175.5(14) . . . . ?
Rh1C C2C C3C C4C 60.9(5) . . . . ?
C6C C2C C3C C8C 178.5(16) . . . . ?
C7C C2C C3C C8C 2.9(19) . . . . ?
Rh1C C2C C3C C8C -120.6(15) . . . . ?
C6C C2C C3C Rh1C -60.9(5) . . . . ?
C7C C2C C3C Rh1C 123.6(13) . . . . ?
C2C C3C C4C C5C 0.0 . . . . ?
C8C C3C C4C C5C -178.6(15) . . . . ?
Rh1C C3C C4C C5C 62.0(5) . . . . ?
C2C C3C C4C C9C 177.9(18) . . . . ?
C8C C3C C4C C9C -1(2) . . . . ?
Rh1C C3C C4C C9C -120.2(16) . . . . ?
C2C C3C C4C Rh1C -62.0(5) . . . . ?
C8C C3C C4C Rh1C 119.5(13) . . . . ?
C3C C4C C5C C6C 0.0 . . . . ?
C9C C4C C5C C6C -178.1(16) . . . . ?
Rh1C C4C C5C C6C 62.1(5) . . . . ?
C3C C4C C5C C10C 179.5(15) . . . . ?
C9C C4C C5C C10C 1.4(19) . . . . ?
Rh1C C4C C5C C10C -118.4(13) . . . . ?
C3C C4C C5C Rh1C -62.1(5) . . . . ?
C9C C4C C5C Rh1C 119.8(15) . . . . ?
C3C C2C C6C C5C 0.0 . . . . ?
C7C C2C C6C C5C 175.3(15) . . . . ?
Rh1C C2C C6C C5C -60.4(5) . . . . ?
C3C C2C C6C C11C -173.5(14) . . . . ?
C7C C2C C6C C11C 1.8(18) . . . . ?
Rh1C C2C C6C C11C 126.1(12) . . . . ?
C3C C2C C6C Rh1C 60.4(5) . . . . ?
C7C C2C C6C Rh1C -124.3(14) . . . . ?
C4C C5C C6C C2C 0.0 . . . . ?
C10C C5C C6C C2C -179.5(14) . . . . ?
Rh1C C5C C6C C2C 61.1(5) . . . . ?
C4C C5C C6C C11C 173.9(13) . . . . ?
C10C C5C C6C C11C -5.7(17) . . . . ?
Rh1C C5C C6C C11C -125.0(11) . . . . ?
C4C C5C C6C Rh1C -61.1(5) . . . . ?
C10C C5C C6C Rh1C 119.4(13) . . . . ?
C2C C6C C11C C12C -61.0(14) . . . . ?
C5C C6C C11C C12C 126.5(9) . . . . ?
Rh1C C6C C11C C12C 35.6(15) . . . . ?
C2C C6C C11C C16C 112.3(11) . . . . ?
C5C C6C C11C C16C -60.3(12) . . . . ?
Rh1C C6C C11C C16C -151.1(8) . . . . ?
C16C C11C C12C C13C 0.0 . . . . ?
C6C C11C C12C C13C 173.1(11) . . . . ?
C11C C12C C13C C14C 0.0 . . . . ?
C12C C13C C14C C15C 0.0 . . . . ?
C12C C13C C14C N17C -171.7(12) . . . . ?
C13C C14C C15C C16C 0.0 . . . . ?
N17C C14C C15C C16C 171.9(12) . . . . ?
C14C C15C C16C C11C 0.0 . . . . ?
C12C C11C C16C C15C 0.0 . . . . ?
C6C C11C C16C C15C -173.4(11) . . . . ?
C15C C14C N17C C18C -98.9(14) . . . . ?
C13C C14C N17C C18C 73.0(15) . . . . ?
C15C C14C N17C C30C 85.2(14) . . . . ?
C13C C14C N17C C30C -102.9(13) . . . . ?
C30C N17C C18C C19C -178.9(11) . . . . ?
C14C N17C C18C C19C 5.4(18) . . . . ?
C30C N17C C18C C23C 1.0(18) . . . . ?
C14C N17C C18C C23C -174.7(11) . . . . ?
N17C C18C C19C C20C 179.9(12) . . . . ?
C23C C18C C19C C20C 0.0 . . . . ?
C18C C19C C20C C21C 0.0 . . . . ?
C19C C20C C21C C22C 0.0 . . . . ?
C20C C21C C22C C23C 0.0 . . . . ?
C21C C22C C23C C18C 0.0 . . . . ?
C21C C22C C23C C24C -179.7(13) . . . . ?
N17C C18C C23C C22C -179.9(13) . . . . ?
C19C C18C C23C C22C 0.0 . . . . ?
N17C C18C C23C C24C -0.2(14) . . . . ?
C19C C18C C23C C24C 179.7(13) . . . . ?
C22C C23C C24C C25C 174.9(12) . . . . ?
C18C C23C C24C C25C -5(2) . . . . ?
C22C C23C C24C C31C -1(2) . . . . ?
C18C C23C C24C C31C 179.8(11) . . . . ?
C23C C24C C25C C26C -170.6(12) . . . . ?
C31C C24C C25C C26C 5(2) . . . . ?
C23C C24C C25C C30C 9(2) . . . . ?
C31C C24C C25C C30C -175.8(12) . . . . ?
C30C C25C C26C C27C 0.0 . . . . ?
C24C C25C C26C C27C 179.6(16) . . . . ?
C25C C26C C27C C28C 0.0 . . . . ?
C26C C27C C28C C29C 0.0 . . . . ?
C27C C28C C29C C30C 0.0 . . . . ?
C28C C29C C30C C25C 0.0 . . . . ?
C28C C29C C30C N17C -171.3(14) . . . . ?
C26C C25C C30C C29C 0.0 . . . . ?
C24C C25C C30C C29C -179.6(15) . . . . ?
C26C C25C C30C N17C 171.3(15) . . . . ?
C24C C25C C30C N17C -8.3(16) . . . . ?
C18C N17C C30C C29C 174.7(12) . . . . ?
C14C N17C C30C C29C -9.4(18) . . . . ?
C18C N17C C30C C25C 3.3(19) . . . . ?
C14C N17C C30C C25C 179.2(10) . . . . ?
C25C C24C C31C C32C 79.6(18) . . . . ?
C23C C24C C31C C32C -105.1(15) . . . . ?
C25C C24C C31C C36C -104.6(17) . . . . ?
C23C C24C C31C C36C 70.7(18) . . . . ?
C36C C31C C32C C33C 0.0 . . . . ?
C24C C31C C32C C33C 176.0(13) . . . . ?
C36C C31C C32C C37C -176.2(16) . . . . ?
C24C C31C C32C C37C -0.3(17) . . . . ?
C31C C32C C33C C34C 0.0 . . . . ?
C37C C32C C33C C34C 176.6(15) . . . . ?
C32C C33C C34C C35C 0.0 . . . . ?
C32C C33C C34C C38C 176.0(17) . . . . ?
C33C C34C C35C C36C 0.0 . . . . ?
C38C C34C C35C C36C -175.5(19) . . . . ?
C34C C35C C36C C31C 0.0 . . . . ?
C34C C35C C36C C39C -176.9(15) . . . . ?
C32C C31C C36C C35C 0.0 . . . . ?
C24C C31C C36C C35C -175.6(14) . . . . ?
C32C C31C C36C C39C 176.7(16) . . . . ?
C24C C31C C36C C39C 1.1(18) . . . . ?
C45C C40C C41C C42C 0.0 . . . . ?
Rh1C C40C C41C C42C -55.1(4) . . . . ?
C45C C40C C41C Rh1C 55.1(4) . . . . ?
C40C C41C C42C C43C 0.0 . . . . ?
Rh1C C41C C42C C43C -55.1(4) . . . . ?
C40C C41C C42C Rh1C 55.1(4) . . . . ?
C41C C42C C43C C44C 0.0 . . . . ?
Rh1C C42C C43C C44C -56.2(4) . . . . ?
C41C C42C C43C Rh1C 56.2(4) . . . . ?
C42C C43C C44C C45C 0.0 . . . . ?
Rh1C C43C C44C C45C -57.2(4) . . . . ?
C42C C43C C44C Rh1C 57.2(4) . . . . ?
C43C C44C C45C C40C 0.0 . . . . ?
Rh1C C44C C45C C40C -57.1(4) . . . . ?
C43C C44C C45C C46C -174(3) . . . . ?
Rh1C C44C C45C C46C 129(3) . . . . ?
C43C C44C C45C Rh1C 57.1(4) . . . . ?
C41C C40C C45C C44C 0.0 . . . . ?
Rh1C C40C C45C C44C 56.1(4) . . . . ?
C41C C40C C45C C46C 173(3) . . . . ?
Rh1C C40C C45C C46C -131(3) . . . . ?
C41C C40C C45C Rh1C -56.1(4) . . . . ?
F6J Sb1J F5J F7J -166(4) . . . . ?
F3J Sb1J F5J F7J -52(8) . . . . ?
F2J Sb1J F5J F7J -107(4) . . . . ?
F4J Sb1J F5J F7J 79(2) . . . . ?
F6J Sb1J F7J F5J 73(13) . . . . ?
F3J Sb1J F7J F5J 164(4) . . . . ?
F2J Sb1J F7J F5J 82(2) . . . . ?
F4J Sb1J F7J F5J -114(4) . . . . ?
